data_4069879
loop_
_publ_author_name
'Bomparola, Roberta'
'Davies, Robert P.'
'Gray, Tracey'
'White, Andrew J. P.'

_publ_section_title
;
 Structures of Lithium Ferrocenylenecuprates and Their Oxidative Coupling
 Reactions
;
_journal_issue 16
_journal_name_full Organometallics
_journal_page_first 4632
_journal_paper_doi 10.1021/om9004737
_journal_volume 28
_journal_year 2009
_chemical_formula_moiety 'C60 H48 Cu4 Fe6 Li6, 2(C16 H32 Li O4)'
_chemical_formula_sum 'C92 H112 Cu4 Fe6 Li8 O8'
_chemical_formula_weight 1990.60
_chemical_name_systematic
; 
 ? 
;
_space_group_IT_number 2
_symmetry_cell_setting triclinic
_symmetry_space_group_name_Hall '-P 1'
_symmetry_space_group_name_H-M 'P -1'
_atom_sites_solution_hydrogens geom
_atom_sites_solution_primary direct
_atom_sites_solution_secondary difmap
_audit_creation_method SHELXL-97
_cell_angle_alpha 91.9896(16)
_cell_angle_beta 93.4126(17)
_cell_angle_gamma 99.5991(17)
_cell_formula_units_Z 2
_cell_length_a 13.4027(3)
_cell_length_b 14.2369(3)
_cell_length_c 22.4545(5)
_cell_measurement_reflns_used 11941
_cell_measurement_temperature 173(2)
_cell_measurement_theta_max 32.2549
_cell_measurement_theta_min 3.6302
_cell_volume 4212.79(16)
_computing_cell_refinement 'CrysAlis RED, Oxford Diffraction Ltd'
_computing_data_collection 'CrysAlis CCD, Oxford Diffraction Ltd'
_computing_data_reduction 'CrysAlis RED, Oxford Diffraction Ltd'
_computing_molecular_graphics 'Bruker SHELXTL'
_computing_publication_material 'Bruker SHELXTL'
_computing_structure_refinement 'SHELXL-97 (Sheldrick, 1997)'
_computing_structure_solution 'SHELXS-97 (Sheldrick, 1990)'
_diffrn_ambient_temperature 173(2)
_diffrn_detector_area_resol_mean 15.9863
_diffrn_measured_fraction_theta_full 0.974
_diffrn_measured_fraction_theta_max 0.840
_diffrn_measurement_device_type 'OD Xcalibur 3'
_diffrn_measurement_method 'omega scans'
_diffrn_radiation_monochromator graphite
_diffrn_radiation_source 'Enhance (Mo) X-ray Source'
_diffrn_radiation_type MoK\a
_diffrn_radiation_wavelength 0.71073
_diffrn_reflns_av_R_equivalents 0.0375
_diffrn_reflns_av_sigmaI/netI 0.1300
_diffrn_reflns_limit_h_max 20
_diffrn_reflns_limit_h_min -19
_diffrn_reflns_limit_k_max 21
_diffrn_reflns_limit_k_min -21
_diffrn_reflns_limit_l_max 31
_diffrn_reflns_limit_l_min -32
_diffrn_reflns_number 40639
_diffrn_reflns_theta_full 25.00
_diffrn_reflns_theta_max 32.35
_diffrn_reflns_theta_min 3.64
_diffrn_standards_number 0
_exptl_absorpt_coefficient_mu 2.045
_exptl_absorpt_correction_T_max 0.889
_exptl_absorpt_correction_T_min 0.832
_exptl_absorpt_correction_type analytical
_exptl_absorpt_process_details
; 
CrysAlisPro, Oxford Diffraction Ltd., 
Version 1.171.33.34d (release 27-02-2009 CrysAlis171 .NET) 
(compiled Feb 27 2009,15:38:38) 
Analytical numeric absorption correction using a multifaceted crystal 
model based on expressions derived by R.C. Clark & J.S. Reid. 
(Clark, R. C. & Reid, J. S. (1995). Acta Cryst. A51, 887-897) 
;
_exptl_crystal_colour Orange/brown
_exptl_crystal_density_diffrn 1.569
_exptl_crystal_density_method 'not measured'
_exptl_crystal_description 'hexagonal prisms'
_exptl_crystal_F_000 2048
_exptl_crystal_size_max 0.13
_exptl_crystal_size_mid 0.12
_exptl_crystal_size_min 0.08
_refine_diff_density_max 1.194
_refine_diff_density_min -0.539
_refine_diff_density_rms 0.095
_refine_ls_extinction_method none
_refine_ls_goodness_of_fit_ref 0.764
_refine_ls_hydrogen_treatment constr
_refine_ls_matrix_type full
_refine_ls_number_parameters 1098
_refine_ls_number_reflns 25329
_refine_ls_number_restraints 496
_refine_ls_restrained_S_all 0.795
_refine_ls_R_factor_all 0.1037
_refine_ls_R_factor_gt 0.0413
_refine_ls_shift/su_max 0.001
_refine_ls_shift/su_mean 0.000
_refine_ls_structure_factor_coef Fsqd
_refine_ls_weighting_details 'calc w=1/[\s^2^(Fo^2^)+(0.0398P)^2^+0.0000P] where P=(Fo^2^+2Fc^2^)/3'
_refine_ls_weighting_scheme calc
_refine_ls_wR_factor_gt 0.0812
_refine_ls_wR_factor_ref 0.0889
_reflns_number_gt 12034
_reflns_number_total 25329
_reflns_threshold_expression >2sigma(I)
_cod_data_source_file om9004737_si_002.cif
_cod_data_source_block 1
_cod_depositor_comments
;
The following automatic conversions were performed:

'_symmetry_cell_setting' value 'Triclinic' changed to 'triclinic'
according to /home/saulius/struct/CIF-dictionaries/cif_core.dic
dictionary named 'cif_core.dic' version 2.4.2 from 2011-04-26.

Automatic conversion script
Id: cif_fix_values 1715 2011-07-08 13:25:40Z adriana 
;
_cod_original_sg_symbol_H-M P-1
_cod_database_code 4069879

loop_
_symmetry_equiv_pos_as_xyz
'x, y, z'
'-x, -y, -z'

loop_
_atom_site_label
_atom_site_type_symbol
_atom_site_fract_x
_atom_site_fract_y
_atom_site_fract_z
_atom_site_U_iso_or_equiv
_atom_site_adp_type
_atom_site_occupancy
_atom_site_symmetry_multiplicity
_atom_site_calc_flag
_atom_site_refinement_flags
_atom_site_disorder_assembly
_atom_site_disorder_group
Cu1 Cu 0.35365(3) 0.42104(3) 0.148707(17) 0.03007(10) Uani 1 1 d . . .
Cu2 Cu 0.46730(3) 0.34461(3) 0.365521(17) 0.02679(9) Uani 1 1 d . . .
Fe1 Fe 0.12127(3) 0.23539(3) 0.09819(2) 0.02775(11) Uani 1 1 d . . .
Fe2 Fe 0.57190(3) 0.54596(3) 0.262156(19) 0.02537(10) Uani 1 1 d . . .
Fe3 Fe 0.28214(3) 0.12664(3) 0.412766(19) 0.02197(10) Uani 1 1 d . . .
C1 C 0.2375(2) 0.3553(2) 0.10050(14) 0.0313(8) Uani 1 1 d . D .
C2 C 0.1377(3) 0.3798(2) 0.09314(15) 0.0389(9) Uani 1 1 d . D .
H2A H 0.1094 0.4227 0.1214 0.047 Uiso 1 1 calc R . .
C3 C 0.0832(3) 0.3324(2) 0.04041(16) 0.0412(9) Uani 1 1 d . D .
H3A H 0.0133 0.3386 0.0247 0.049 Uiso 1 1 calc R . .
C4 C 0.1485(3) 0.2778(3) 0.01444(15) 0.0411(9) Uani 1 1 d . D .
H4A H 0.1326 0.2367 -0.0231 0.049 Uiso 1 1 calc R . .
C5 C 0.2410(3) 0.2905(2) 0.05042(14) 0.0363(8) Uani 1 1 d . D .
H5A H 0.2997 0.2580 0.0425 0.044 Uiso 1 1 calc R . .
C6 C 0.1314(2) 0.1659(2) 0.17948(14) 0.0276(7) Uani 1 1 d . D .
C7 C 0.1388(2) 0.1049(2) 0.12786(14) 0.0320(8) Uani 1 1 d . D .
H7A H 0.1989 0.0738 0.1207 0.038 Uiso 1 1 calc R . .
C8 C 0.0525(3) 0.0970(2) 0.08775(16) 0.0414(9) Uani 1 1 d . D .
H8A H 0.0399 0.0578 0.0494 0.050 Uiso 1 1 calc R . .
C9 C -0.0125(3) 0.1520(3) 0.11179(16) 0.0433(10) Uani 1 1 d . D .
H9A H -0.0804 0.1597 0.0936 0.052 Uiso 1 1 calc R . .
C10 C 0.0334(2) 0.1948(3) 0.16723(15) 0.0379(9) Uani 1 1 d . D .
H10A H 0.0031 0.2391 0.1935 0.046 Uiso 1 1 calc R . .
C11 C 0.4690(2) 0.5025(2) 0.18666(13) 0.0275(7) Uani 1 1 d . D .
C12 C 0.5741(2) 0.5150(3) 0.17239(14) 0.0375(9) Uani 1 1 d . D .
H12A H 0.6078 0.4641 0.1545 0.045 Uiso 1 1 calc R . .
C13 C 0.6227(3) 0.6097(3) 0.18829(16) 0.0504(11) Uani 1 1 d . D .
H13A H 0.6949 0.6369 0.1821 0.060 Uiso 1 1 calc R . .
C14 C 0.5520(3) 0.6592(3) 0.21290(17) 0.0466(10) Uani 1 1 d . D .
H14A H 0.5642 0.7277 0.2272 0.056 Uiso 1 1 calc R . .
C15 C 0.4592(3) 0.5943(2) 0.21265(15) 0.0355(8) Uani 1 1 d . D .
H15A H 0.3958 0.6099 0.2290 0.043 Uiso 1 1 calc R . .
C16 C 0.5476(2) 0.4515(2) 0.33296(13) 0.0273(7) Uani 1 1 d . D .
C17 C 0.5416(2) 0.5491(2) 0.35057(13) 0.0311(8) Uani 1 1 d . D .
H17A H 0.4806 0.5706 0.3665 0.037 Uiso 1 1 calc R . .
C18 C 0.6329(3) 0.6099(2) 0.34127(14) 0.0361(9) Uani 1 1 d . D .
H18A H 0.6484 0.6801 0.3509 0.043 Uiso 1 1 calc R . .
C19 C 0.6996(3) 0.5538(3) 0.31674(15) 0.0399(9) Uani 1 1 d . D .
H19A H 0.7708 0.5768 0.3062 0.048 Uiso 1 1 calc R . .
C20 C 0.6473(2) 0.4585(2) 0.31137(15) 0.0347(8) Uani 1 1 d . D .
H20A H 0.6756 0.4035 0.2943 0.042 Uiso 1 1 calc R . .
C21 C 0.4054(2) 0.2406(2) 0.41055(14) 0.0269(7) Uani 1 1 d . D .
C22 C 0.4369(2) 0.1488(2) 0.41588(14) 0.0266(7) Uani 1 1 d . D .
H22A H 0.4778 0.1200 0.3866 0.032 Uiso 1 1 calc R . .
C23 C 0.4007(2) 0.1051(2) 0.46762(14) 0.0286(7) Uani 1 1 d . D .
H23A H 0.4137 0.0421 0.4817 0.034 Uiso 1 1 calc R . .
C24 C 0.3446(2) 0.1666(2) 0.49667(14) 0.0300(7) Uani 1 1 d . D .
H24A H 0.3108 0.1554 0.5349 0.036 Uiso 1 1 calc R . .
C25 C 0.3471(2) 0.2478(2) 0.46186(14) 0.0284(7) Uani 1 1 d . D .
H25A H 0.3115 0.3024 0.4711 0.034 Uiso 1 1 calc R . .
C26 C 0.1951(2) 0.1189(2) 0.33070(14) 0.0264(7) Uani 1 1 d . D .
C27 C 0.1398(2) 0.1390(2) 0.38192(14) 0.0276(7) Uani 1 1 d . D .
H27A H 0.1094 0.1980 0.3876 0.033 Uiso 1 1 calc R . .
C28 C 0.1356(2) 0.0662(2) 0.42349(14) 0.0290(7) Uani 1 1 d . D .
H28A H 0.1005 0.0638 0.4616 0.035 Uiso 1 1 calc R . .
C29 C 0.1898(2) -0.0027(2) 0.40075(14) 0.0282(7) Uani 1 1 d . D .
H29A H 0.2003 -0.0631 0.4197 0.034 Uiso 1 1 calc R . .
C30 C 0.2249(2) 0.0292(2) 0.34542(14) 0.0269(7) Uani 1 1 d . D .
H30A H 0.2677 -0.0051 0.3202 0.032 Uiso 1 1 calc R A 1
Cu3 Cu 0.19236(3) -0.06149(3) 0.212188(19) 0.03211(10) Uani 1 1 d . . .
Cu4 Cu -0.05517(3) 0.14309(3) 0.299021(19) 0.03198(10) Uani 1 1 d . . .
Fe4 Fe 0.45097(3) 0.09855(3) 0.19949(2) 0.02611(11) Uani 1 1 d . . .
Fe5 Fe -0.09203(3) -0.12276(3) 0.24272(2) 0.03371(12) Uani 1 1 d . . .
Fe6 Fe 0.08432(3) 0.40041(3) 0.31849(2) 0.02616(11) Uani 1 1 d . . .
C31 C 0.3351(2) -0.0207(2) 0.20455(16) 0.0337(8) Uani 1 1 d . D .
C32 C 0.4203(2) -0.0216(2) 0.24745(17) 0.0363(8) Uani 1 1 d . D .
H32A H 0.4159 -0.0217 0.2918 0.044 Uiso 1 1 calc R . .
C33 C 0.5112(3) -0.0208(2) 0.2176(2) 0.0472(10) Uani 1 1 d . D .
H33A H 0.5801 -0.0227 0.2368 0.057 Uiso 1 1 calc R . .
C34 C 0.4859(3) -0.0187(3) 0.1572(2) 0.0511(12) Uani 1 1 d . D .
H34A H 0.5335 -0.0190 0.1245 0.061 Uiso 1 1 calc R . .
C35 C 0.3794(3) -0.0172(3) 0.14945(17) 0.0450(10) Uani 1 1 d . D .
H35A H 0.3416 -0.0143 0.1100 0.054 Uiso 1 1 calc R . .
C36 C 0.3944(2) 0.2205(2) 0.22823(13) 0.0248(7) Uani 1 1 d . D .
C37 C 0.4151(2) 0.2211(2) 0.16559(14) 0.0309(8) Uani 1 1 d . D .
H37A H 0.3628 0.2228 0.1322 0.037 Uiso 1 1 calc R . .
C38 C 0.5182(2) 0.2145(2) 0.15744(16) 0.0355(8) Uani 1 1 d . D .
H38A H 0.5504 0.2138 0.1184 0.043 Uiso 1 1 calc R . .
C39 C 0.5672(2) 0.2108(2) 0.21441(15) 0.0321(8) Uani 1 1 d . D .
H39A H 0.6404 0.2072 0.2235 0.039 Uiso 1 1 calc R . .
C40 C 0.4928(2) 0.2140(2) 0.25648(14) 0.0275(7) Uani 1 1 d . D .
H40A H 0.5062 0.2101 0.3005 0.033 Uiso 1 1 calc R B 1
C41 C 0.0544(2) -0.1230(2) 0.21155(16) 0.0328(8) Uani 1 1 d . D .
C42 C -0.0229(2) -0.1290(3) 0.16415(17) 0.0406(9) Uani 1 1 d . D .
H42A H -0.0241 -0.0819 0.1322 0.049 Uiso 1 1 calc R . .
C43 C -0.0991(3) -0.2105(3) 0.16934(18) 0.0467(10) Uani 1 1 d . D .
H43A H -0.1599 -0.2316 0.1411 0.056 Uiso 1 1 calc R . .
C44 C -0.0723(3) -0.2563(2) 0.22007(19) 0.0453(10) Uani 1 1 d . D .
H44A H -0.1107 -0.3164 0.2348 0.054 Uiso 1 1 calc R . .
C45 C 0.0197(2) -0.2039(2) 0.24673(17) 0.0400(9) Uani 1 1 d . D .
H45A H 0.0554 -0.2203 0.2844 0.048 Uiso 1 1 calc R . .
C46 C -0.1052(2) 0.0101(2) 0.28553(17) 0.0369(9) Uani 1 1 d . D .
C47 C -0.1103(3) -0.0658(3) 0.32639(19) 0.0494(10) Uani 1 1 d . D .
H47A H -0.0624 -0.0666 0.3622 0.059 Uiso 1 1 calc R C 1
C48 C -0.1902(4) -0.1402(3) 0.3080(2) 0.0683(14) Uani 1 1 d . D .
H48A H -0.2109 -0.2001 0.3294 0.082 Uiso 1 1 calc R . .
C49 C -0.2369(3) -0.1145(3) 0.2554(3) 0.0719(16) Uani 1 1 d . D .
H49A H -0.2976 -0.1525 0.2326 0.086 Uiso 1 1 calc R . .
C50 C -0.1859(3) -0.0248(3) 0.24070(19) 0.0508(11) Uani 1 1 d . D .
H50A H -0.2033 0.0102 0.2047 0.061 Uiso 1 1 calc R . .
C51 C -0.0300(2) 0.2780(2) 0.31581(15) 0.0326(8) Uani 1 1 d . D .
C52 C -0.0580(2) 0.3514(3) 0.27904(18) 0.0435(10) Uani 1 1 d . D .
H52A H -0.0744 0.3435 0.2349 0.052 Uiso 1 1 calc R . .
C53 C -0.0549(3) 0.4380(3) 0.3133(2) 0.0495(11) Uani 1 1 d . D .
H53A H -0.0723 0.4989 0.2982 0.059 Uiso 1 1 calc R . .
C54 C -0.0264(3) 0.4210(3) 0.3721(2) 0.0496(10) Uani 1 1 d . D .
H54A H -0.0195 0.4680 0.4069 0.060 Uiso 1 1 calc R . .
C55 C -0.0108(3) 0.3249(2) 0.37414(17) 0.0402(9) Uani 1 1 d . D .
H55A H 0.0119 0.2945 0.4109 0.048 Uiso 1 1 calc R . .
C56 C 0.2180(2) 0.3606(2) 0.28741(13) 0.0256(7) Uani 1 1 d . D .
C57 C 0.2320(2) 0.4017(2) 0.34774(14) 0.0306(7) Uani 1 1 d . D .
H57A H 0.2531 0.3671 0.3831 0.037 Uiso 1 1 calc R . .
C58 C 0.2077(2) 0.4946(2) 0.35135(15) 0.0350(8) Uani 1 1 d . D .
H58A H 0.2126 0.5373 0.3881 0.042 Uiso 1 1 calc R . .
C59 C 0.1777(3) 0.5163(2) 0.29287(16) 0.0362(8) Uani 1 1 d . D .
H59A H 0.1573 0.5775 0.2804 0.043 Uiso 1 1 calc R . .
C60 C 0.1847(2) 0.4365(2) 0.25481(14) 0.0319(8) Uani 1 1 d . D .
H60A H 0.1657 0.4322 0.2109 0.038 Uiso 1 1 calc R . .
Li1 Li 0.2525(4) 0.2876(4) 0.2034(2) 0.0289(12) Uani 1 1 d . D .
Li2 Li 0.3086(4) 0.2459(4) 0.3144(2) 0.0280(12) Uani 1 1 d . D .
Li3 Li 0.2563(4) 0.1160(4) 0.2362(2) 0.0292(12) Uani 1 1 d . D .
Li4 Li 0.1208(4) 0.2227(4) 0.2763(2) 0.0305(12) Uani 1 1 d . D .
Li5 Li 0.4627(12) 0.3759(7) 0.2481(5) 0.027(2) Uiso 0.62(3) 1 d PU D 1
Li5' Li 0.4258(19) 0.3891(12) 0.2553(8) 0.030(3) Uiso 0.38(3) 1 d PU D 2
Li6 Li 0.0644(8) 0.0167(8) 0.2744(6) 0.042(3) Uiso 0.572(17) 1 d PU D 1
Li6' Li 0.0483(11) 0.0335(11) 0.2395(9) 0.044(4) Uiso 0.428(17) 1 d PU D 2
Li7 Li 0.7298(5) 0.2671(4) 0.0069(3) 0.0478(16) Uani 1 1 d . E .
O70 O 0.7691(2) 0.2777(2) -0.07229(12) 0.0669(9) Uani 1 1 d D . .
C71 C 0.7089(3) 0.2945(3) -0.12375(18) 0.0614(12) Uani 1 1 d D E .
H71A H 0.6737 0.3491 -0.1160 0.074 Uiso 0.794(11) 1 calc PR E 1
H71B H 0.6573 0.2375 -0.1354 0.074 Uiso 0.794(11) 1 calc PR E 1
H71C H 0.6549 0.3258 -0.1115 0.074 Uiso 0.206(11) 1 d PR E 2
H71D H 0.6794 0.2340 -0.1427 0.074 Uiso 0.206(11) 1 d PR E 2
C72 C 0.7806(4) 0.3158(6) -0.1720(3) 0.070(2) Uani 0.794(11) 1 d PDU E 1
H72A H 0.7612 0.3656 -0.1978 0.084 Uiso 0.794(11) 1 calc PR E 1
H72B H 0.7843 0.2579 -0.1969 0.084 Uiso 0.794(11) 1 calc PR E 1
C73 C 0.8801(4) 0.3512(6) -0.1357(4) 0.079(2) Uani 0.794(11) 1 d PDU E 1
H73A H 0.9398 0.3487 -0.1593 0.095 Uiso 0.794(11) 1 calc PR E 1
H73B H 0.8833 0.4164 -0.1180 0.095 Uiso 0.794(11) 1 calc PR E 1
C74 C 0.8691(4) 0.2769(7) -0.0896(2) 0.077(2) Uani 0.794(11) 1 d PDU E 1
H74A H 0.8762 0.2136 -0.1068 0.093 Uiso 0.794(11) 1 calc PR E 1
H74B H 0.9196 0.2945 -0.0554 0.093 Uiso 0.794(11) 1 calc PR E 1
C72' C 0.7717(12) 0.3562(18) -0.1631(8) 0.061(5) Uiso 0.206(11) 1 d PDU E 2
H72C H 0.7510 0.3383 -0.2055 0.073 Uiso 0.206(11) 1 calc PR E 2
H72D H 0.7657 0.4239 -0.1554 0.073 Uiso 0.206(11) 1 calc PR E 2
C73' C 0.8747(11) 0.341(3) -0.1487(9) 0.080(6) Uiso 0.206(11) 1 d PDU E 2
H73C H 0.9249 0.3960 -0.1596 0.096 Uiso 0.206(11) 1 calc PR E 2
H73D H 0.8883 0.2822 -0.1690 0.096 Uiso 0.206(11) 1 calc PR E 2
C74' C 0.8756(9) 0.3326(17) -0.0838(7) 0.046(5) Uiso 0.206(11) 1 d PDU E 2
H74C H 0.8877 0.3964 -0.0630 0.055 Uiso 0.206(11) 1 calc PR E 2
H74D H 0.9291 0.2969 -0.0696 0.055 Uiso 0.206(11) 1 calc PR E 2
O75 O 0.75387(19) 0.14327(18) 0.03037(13) 0.0531(7) Uani 1 1 d D . .
C76 C 0.7997(3) 0.0786(3) -0.00753(17) 0.0627(13) Uani 1 1 d D E .
H76A H 0.8740 0.0869 0.0011 0.075 Uiso 0.725(10) 1 calc PR F 1
H76B H 0.7848 0.0878 -0.0504 0.075 Uiso 0.725(10) 1 calc PR F 1
H76C H 0.8706 0.1032 -0.0088 0.075 Uiso 0.275(10) 1 d PR F 2
H76D H 0.7689 0.0743 -0.0474 0.075 Uiso 0.275(10) 1 d PR F 2
C77 C 0.7456(7) -0.0206(4) 0.0114(3) 0.074(2) Uani 0.725(10) 1 d PDU E 1
H77A H 0.6770 -0.0377 -0.0089 0.088 Uiso 0.725(10) 1 calc PR F 1
H77B H 0.7855 -0.0711 0.0021 0.088 Uiso 0.725(10) 1 calc PR F 1
C78 C 0.7399(5) -0.0065(3) 0.0773(3) 0.0538(18) Uani 0.725(10) 1 d PDU E 1
H78A H 0.8049 -0.0122 0.0991 0.065 Uiso 0.725(10) 1 calc PR F 1
H78B H 0.6848 -0.0531 0.0923 0.065 Uiso 0.725(10) 1 calc PR F 1
C79 C 0.7178(6) 0.0940(4) 0.0830(4) 0.064(2) Uani 0.725(10) 1 d PDU E 1
H79A H 0.6440 0.0929 0.0852 0.077 Uiso 0.725(10) 1 calc PR F 1
H79B H 0.7532 0.1271 0.1198 0.077 Uiso 0.725(10) 1 calc PR F 1
C77' C 0.7936(11) -0.0115(8) 0.0231(8) 0.050(4) Uiso 0.275(10) 1 d PDU E 2
H77C H 0.8485 -0.0090 0.0548 0.060 Uiso 0.275(10) 1 calc PR F 2
H77D H 0.7940 -0.0665 -0.0051 0.060 Uiso 0.275(10) 1 calc PR F 2
C78' C 0.6909(11) -0.0134(8) 0.0484(9) 0.056(4) Uiso 0.275(10) 1 d PDU E 2
H78C H 0.6355 -0.0364 0.0176 0.068 Uiso 0.275(10) 1 calc PR F 2
H78D H 0.6835 -0.0554 0.0827 0.068 Uiso 0.275(10) 1 calc PR F 2
C79' C 0.6898(14) 0.0864(10) 0.0676(8) 0.058(5) Uiso 0.275(10) 1 d PDU E 2
H79C H 0.6201 0.1008 0.0631 0.070 Uiso 0.275(10) 1 calc PR F 2
H79D H 0.7151 0.0984 0.1099 0.070 Uiso 0.275(10) 1 calc PR F 2
O80 O 0.80386(19) 0.37175(17) 0.05718(11) 0.0491(7) Uani 1 1 d . . .
C81 C 0.8145(4) 0.3684(3) 0.12047(18) 0.0615(12) Uani 1 1 d . E .
H81A H 0.8648 0.3277 0.1323 0.074 Uiso 1 1 calc R . .
H81B H 0.7488 0.3419 0.1363 0.074 Uiso 1 1 calc R . .
C82 C 0.8499(3) 0.4699(3) 0.14449(18) 0.0562(11) Uani 1 1 d . . .
H82A H 0.9233 0.4812 0.1566 0.067 Uiso 1 1 calc R E .
H82B H 0.8120 0.4847 0.1792 0.067 Uiso 1 1 calc R . .
C83 C 0.8274(3) 0.5291(3) 0.09211(18) 0.0579(11) Uani 1 1 d . E .
H83A H 0.7581 0.5444 0.0926 0.070 Uiso 1 1 calc R . .
H83B H 0.8768 0.5891 0.0926 0.070 Uiso 1 1 calc R . .
C84 C 0.8370(3) 0.4670(3) 0.03983(19) 0.0582(11) Uani 1 1 d . E .
H84A H 0.7941 0.4820 0.0052 0.070 Uiso 1 1 calc R . .
H84B H 0.9083 0.4753 0.0289 0.070 Uiso 1 1 calc R . .
O85 O 0.58829(18) 0.27700(18) 0.00859(11) 0.0434(6) Uani 1 1 d . . .
C86 C 0.5459(3) 0.3617(3) 0.0178(2) 0.0650(13) Uani 1 1 d . E .
H86A H 0.6001 0.4184 0.0194 0.078 Uiso 1 1 calc R . .
H86B H 0.5129 0.3599 0.0561 0.078 Uiso 1 1 calc R . .
C87 C 0.4702(3) 0.3673(3) -0.03243(19) 0.0585(12) Uani 1 1 d . . .
H87A H 0.4998 0.4101 -0.0630 0.070 Uiso 1 1 calc R E .
H87B H 0.4098 0.3904 -0.0181 0.070 Uiso 1 1 calc R . .
C88 C 0.4431(3) 0.2636(3) -0.05740(18) 0.0589(12) Uani 1 1 d . E .
H88A H 0.3698 0.2393 -0.0552 0.071 Uiso 1 1 calc R . .
H88B H 0.4606 0.2585 -0.0995 0.071 Uiso 1 1 calc R . .
C89 C 0.5053(3) 0.2093(3) -0.01836(18) 0.0547(11) Uani 1 1 d . E .
H89A H 0.4640 0.1778 0.0127 0.066 Uiso 1 1 calc R . .
H89B H 0.5308 0.1598 -0.0424 0.066 Uiso 1 1 calc R . .
Li8 Li -0.2327(4) 0.2404(4) 0.5182(3) 0.0356(14) Uani 1 1 d . G .
O90 O -0.30702(17) 0.19800(15) 0.58658(10) 0.0367(6) Uani 1 1 d . . .
C91 C -0.2790(3) 0.2271(3) 0.64823(16) 0.0445(10) Uani 1 1 d . . .
H91A H -0.2278 0.2861 0.6512 0.053 Uiso 1 1 calc R . .
H91B H -0.2503 0.1765 0.6691 0.053 Uiso 1 1 calc R . .
C92 C -0.3740(3) 0.2440(3) 0.67519(17) 0.0509(10) Uani 1 1 d . . .
H92A H -0.3758 0.3132 0.6794 0.061 Uiso 1 1 calc R . .
H92B H -0.3789 0.2167 0.7151 0.061 Uiso 1 1 calc R . .
C93 C -0.4602(3) 0.1945(3) 0.63215(17) 0.0493(10) Uani 1 1 d . . .
H93A H -0.5084 0.1483 0.6528 0.059 Uiso 1 1 calc R . .
H93B H -0.4975 0.2413 0.6132 0.059 Uiso 1 1 calc R . .
C94 C -0.4071(3) 0.1449(3) 0.58701(17) 0.0439(9) Uani 1 1 d . . .
H94A H -0.4047 0.0786 0.5981 0.053 Uiso 1 1 calc R . .
H94B H -0.4429 0.1432 0.5470 0.053 Uiso 1 1 calc R . .
O95 O -0.27324(17) 0.36095(16) 0.50471(10) 0.0382(6) Uani 1 1 d . . .
C96 C -0.3698(3) 0.3822(3) 0.51659(18) 0.0426(9) Uani 1 1 d . . .
H96A H -0.3830 0.3718 0.5590 0.051 Uiso 1 1 calc R . .
H96B H -0.4233 0.3404 0.4912 0.051 Uiso 1 1 calc R . .
C97 C -0.3699(3) 0.4856(3) 0.50305(16) 0.0422(9) Uani 1 1 d . . .
H97A H -0.3842 0.5224 0.5388 0.051 Uiso 1 1 calc R . .
H97B H -0.4211 0.4912 0.4703 0.051 Uiso 1 1 calc R . .
C98 C -0.2636(3) 0.5205(3) 0.48452(17) 0.0465(10) Uani 1 1 d . . .
H98A H -0.2646 0.5636 0.4509 0.056 Uiso 1 1 calc R . .
H98B H -0.2198 0.5543 0.5183 0.056 Uiso 1 1 calc R . .
C99 C -0.2283(3) 0.4314(3) 0.46611(19) 0.0586(11) Uani 1 1 d . . .
H99A H -0.2505 0.4129 0.4239 0.070 Uiso 1 1 calc R . .
H99B H -0.1534 0.4396 0.4708 0.070 Uiso 1 1 calc R . .
O100 O -0.25400(18) 0.16425(16) 0.44623(10) 0.0405(6) Uani 1 1 d . . .
C101 C -0.2883(3) 0.1984(3) 0.39025(16) 0.0395(9) Uani 1 1 d . . .
H10B H -0.2337 0.2445 0.3744 0.047 Uiso 1 1 calc R . .
H10C H -0.3477 0.2303 0.3955 0.047 Uiso 1 1 calc R . .
C102 C -0.3172(3) 0.1108(3) 0.34794(15) 0.0399(9) Uani 1 1 d . . .
H10D H -0.3841 0.1105 0.3266 0.048 Uiso 1 1 calc R . .
H10E H -0.2658 0.1087 0.3183 0.048 Uiso 1 1 calc R . .
C103 C -0.3210(3) 0.0276(3) 0.38820(16) 0.0426(9) Uani 1 1 d . . .
H10F H -0.3884 0.0112 0.4045 0.051 Uiso 1 1 calc R . .
H10G H -0.3044 -0.0293 0.3670 0.051 Uiso 1 1 calc R . .
C104 C -0.2410(3) 0.0666(3) 0.43619(16) 0.0426(9) Uani 1 1 d . . .
H10H H -0.2508 0.0308 0.4730 0.051 Uiso 1 1 calc R . .
H10I H -0.1725 0.0632 0.4229 0.051 Uiso 1 1 calc R . .
O105 O -0.08917(17) 0.25279(18) 0.54215(12) 0.0516(7) Uani 1 1 d D . .
C106 C -0.0215(2) 0.1914(2) 0.52367(18) 0.0445(9) Uani 1 1 d D G .
H10R H -0.0288 0.1796 0.4798 0.053 Uiso 1 1 calc R . .
H10S H -0.0356 0.1295 0.5429 0.053 Uiso 1 1 calc R . .
C107 C 0.0843(2) 0.2431(3) 0.54301(19) 0.0532(11) Uani 1 1 d D . .
H10T H 0.1286 0.1978 0.5566 0.064 Uiso 0.690(14) 1 calc PR G 1
H10U H 0.1154 0.2795 0.5101 0.064 Uiso 0.690(14) 1 calc PR G 1
H10V H 0.1231 0.2564 0.5088 0.064 Uiso 0.310(14) 1 d PR G 2
H10W H 0.1192 0.2065 0.5698 0.064 Uiso 0.310(14) 1 d PR G 2
C108 C 0.0662(4) 0.3085(5) 0.5936(3) 0.050(2) Uani 0.690(14) 1 d PD G 1
H10J H 0.1227 0.3628 0.6006 0.060 Uiso 0.690(14) 1 calc PR G 1
H10K H 0.0559 0.2742 0.6309 0.060 Uiso 0.690(14) 1 calc PR G 1
C109 C -0.0295(5) 0.3403(5) 0.5697(4) 0.059(3) Uani 0.690(14) 1 d PD G 1
H10L H -0.0651 0.3660 0.6023 0.071 Uiso 0.690(14) 1 calc PR G 1
H10M H -0.0147 0.3895 0.5399 0.071 Uiso 0.690(14) 1 calc PR G 1
C10A C 0.0652(9) 0.3380(8) 0.5683(8) 0.058(5) Uiso 0.310(14) 1 d PD G 2
H10N H 0.0605 0.3843 0.5368 0.069 Uiso 0.310(14) 1 calc PR G 2
H10O H 0.1181 0.3659 0.5996 0.069 Uiso 0.310(14) 1 calc PR G 2
C10B C -0.0373(8) 0.3061(11) 0.5945(6) 0.049(5) Uiso 0.310(14) 1 d PD G 2
H10P H -0.0318 0.2652 0.6289 0.059 Uiso 0.310(14) 1 calc PR G 2
H10Q H -0.0700 0.3608 0.6062 0.059 Uiso 0.310(14) 1 calc PR G 2

loop_
_atom_site_aniso_label
_atom_site_aniso_U_11
_atom_site_aniso_U_22
_atom_site_aniso_U_33
_atom_site_aniso_U_23
_atom_site_aniso_U_13
_atom_site_aniso_U_12
Cu1 0.0323(2) 0.0312(2) 0.0231(2) 0.00155(17) -0.00261(17) -0.00345(17)
Cu2 0.0273(2) 0.0262(2) 0.0241(2) 0.00137(16) -0.00095(16) -0.00231(16)
Fe1 0.0290(2) 0.0308(3) 0.0213(2) -0.00254(19) -0.00479(19) 0.0020(2)
Fe2 0.0239(2) 0.0272(3) 0.0222(2) 0.00216(19) -0.00002(18) -0.00370(18)
Fe3 0.0236(2) 0.0227(2) 0.0197(2) 0.00141(18) 0.00136(18) 0.00397(18)
C1 0.0417(19) 0.0307(19) 0.0226(18) 0.0061(14) 0.0027(15) 0.0081(15)
C2 0.052(2) 0.032(2) 0.030(2) -0.0003(15) -0.0121(17) 0.0048(16)
C3 0.047(2) 0.038(2) 0.036(2) 0.0069(16) -0.0193(18) 0.0054(17)
C4 0.059(2) 0.040(2) 0.0195(18) 0.0002(15) -0.0096(17) -0.0018(18)
C5 0.042(2) 0.040(2) 0.0246(19) 0.0027(15) 0.0013(16) -0.0015(16)
C6 0.0299(17) 0.0275(18) 0.0245(18) 0.0005(13) 0.0018(14) 0.0024(14)
C7 0.0380(19) 0.0243(18) 0.033(2) -0.0017(14) -0.0009(15) 0.0041(14)
C8 0.054(2) 0.031(2) 0.033(2) -0.0057(16) -0.0120(18) -0.0053(17)
C9 0.0246(17) 0.064(3) 0.036(2) -0.0040(19) -0.0076(16) -0.0023(17)
C10 0.0309(18) 0.052(2) 0.031(2) 0.0023(17) 0.0037(15) 0.0066(16)
C11 0.0290(16) 0.0333(19) 0.0192(16) 0.0034(13) -0.0016(13) 0.0027(14)
C12 0.0326(18) 0.054(2) 0.0229(18) -0.0003(16) 0.0053(15) -0.0021(17)
C13 0.045(2) 0.063(3) 0.032(2) 0.0155(19) -0.0014(18) -0.024(2)
C14 0.061(3) 0.030(2) 0.041(2) 0.0101(17) -0.012(2) -0.0122(19)
C15 0.0394(19) 0.032(2) 0.034(2) 0.0039(15) -0.0096(16) 0.0059(15)
C16 0.0291(16) 0.0305(19) 0.0213(17) 0.0018(13) -0.0022(13) 0.0031(14)
C17 0.0391(19) 0.0322(19) 0.0203(17) 0.0011(14) 0.0042(14) 0.0005(15)
C18 0.042(2) 0.032(2) 0.0268(19) 0.0008(15) -0.0066(16) -0.0108(16)
C19 0.0274(17) 0.047(2) 0.039(2) 0.0096(17) -0.0068(16) -0.0098(16)
C20 0.0296(17) 0.037(2) 0.037(2) 0.0055(16) -0.0038(15) 0.0033(15)
C21 0.0216(15) 0.0341(19) 0.0250(18) -0.0007(14) -0.0010(13) 0.0062(13)
C22 0.0216(15) 0.0315(18) 0.0267(18) 0.0013(14) -0.0014(13) 0.0059(13)
C23 0.0299(17) 0.0276(18) 0.0282(18) 0.0043(14) -0.0050(14) 0.0066(14)
C24 0.0363(18) 0.037(2) 0.0162(16) 0.0013(14) 0.0004(14) 0.0053(15)
C25 0.0284(16) 0.0288(18) 0.0270(18) -0.0038(14) -0.0016(14) 0.0045(14)
C26 0.0259(16) 0.0268(18) 0.0259(17) 0.0028(13) -0.0004(13) 0.0030(13)
C27 0.0235(15) 0.0280(18) 0.0317(19) -0.0005(14) 0.0028(14) 0.0056(13)
C28 0.0228(15) 0.037(2) 0.0260(18) 0.0027(14) 0.0054(13) 0.0013(14)
C29 0.0300(17) 0.0215(17) 0.0307(19) 0.0025(13) -0.0033(14) -0.0010(13)
C30 0.0292(16) 0.0280(18) 0.0233(17) -0.0025(13) -0.0002(13) 0.0058(14)
Cu3 0.0239(2) 0.0281(2) 0.0426(3) -0.00830(18) 0.00716(18) -0.00058(16)
Cu4 0.0251(2) 0.0281(2) 0.0419(3) -0.00472(18) 0.00803(18) 0.00124(17)
Fe4 0.0212(2) 0.0275(3) 0.0289(3) -0.0057(2) 0.00412(19) 0.00243(18)
Fe5 0.0230(2) 0.0250(3) 0.0507(3) -0.0085(2) 0.0094(2) -0.00340(19)
Fe6 0.0302(2) 0.0236(2) 0.0260(3) -0.00048(19) 0.0042(2) 0.00759(19)
C31 0.0232(16) 0.0299(19) 0.046(2) -0.0179(16) 0.0039(15) 0.0015(14)
C32 0.0311(18) 0.0246(19) 0.053(2) 0.0055(16) 0.0043(17) 0.0038(14)
C33 0.0286(19) 0.032(2) 0.082(3) -0.007(2) 0.005(2) 0.0091(15)
C34 0.032(2) 0.038(2) 0.081(3) -0.029(2) 0.033(2) -0.0050(16)
C35 0.040(2) 0.045(2) 0.043(2) -0.0154(18) 0.0064(18) -0.0093(17)
C36 0.0297(16) 0.0190(16) 0.0250(17) -0.0025(13) 0.0029(13) 0.0029(13)
C37 0.0319(17) 0.037(2) 0.0250(18) 0.0023(14) 0.0001(14) 0.0098(15)
C38 0.0342(18) 0.040(2) 0.035(2) 0.0121(16) 0.0150(16) 0.0087(16)
C39 0.0239(16) 0.0282(19) 0.043(2) -0.0025(15) 0.0046(15) 0.0001(14)
C40 0.0303(17) 0.0265(18) 0.0250(18) -0.0034(13) 0.0026(14) 0.0029(13)
C41 0.0286(17) 0.0269(18) 0.043(2) -0.0078(15) 0.0091(15) 0.0043(14)
C42 0.0334(19) 0.042(2) 0.046(2) -0.0031(17) 0.0118(17) 0.0022(16)
C43 0.0316(19) 0.051(3) 0.052(3) -0.022(2) 0.0076(18) -0.0034(18)
C44 0.0316(19) 0.0230(19) 0.080(3) -0.0075(19) 0.0131(19) -0.0018(15)
C45 0.0314(18) 0.035(2) 0.054(2) 0.0032(17) 0.0070(17) 0.0040(16)
C46 0.0250(17) 0.035(2) 0.050(2) -0.0103(17) 0.0147(16) 0.0033(15)
C47 0.057(2) 0.034(2) 0.056(3) -0.0083(19) 0.027(2) -0.0033(18)
C48 0.066(3) 0.039(3) 0.096(4) -0.017(2) 0.050(3) -0.014(2)
C49 0.024(2) 0.051(3) 0.131(5) -0.048(3) 0.017(2) -0.0116(19)
C50 0.0296(19) 0.049(3) 0.072(3) -0.027(2) -0.0047(19) 0.0103(18)
C51 0.0240(16) 0.041(2) 0.036(2) 0.0019(16) 0.0046(15) 0.0119(15)
C52 0.0311(19) 0.038(2) 0.062(3) -0.0013(19) -0.0041(18) 0.0094(16)
C53 0.034(2) 0.035(2) 0.084(3) 0.005(2) 0.010(2) 0.0155(17)
C54 0.048(2) 0.039(2) 0.065(3) -0.011(2) 0.032(2) 0.0094(18)
C55 0.045(2) 0.034(2) 0.043(2) -0.0018(16) 0.0200(17) 0.0075(17)
C56 0.0229(15) 0.0293(18) 0.0239(17) 0.0010(13) 0.0049(13) 0.0013(13)
C57 0.0336(18) 0.034(2) 0.0245(18) -0.0023(14) -0.0010(14) 0.0090(15)
C58 0.0357(19) 0.033(2) 0.035(2) -0.0096(15) 0.0003(16) 0.0051(15)
C59 0.046(2) 0.0224(18) 0.042(2) 0.0038(15) 0.0149(17) 0.0066(15)
C60 0.0422(19) 0.0312(19) 0.0229(18) 0.0012(14) 0.0083(15) 0.0054(15)
Li1 0.026(3) 0.028(3) 0.031(3) -0.004(2) 0.002(2) 0.000(2)
Li2 0.027(3) 0.029(3) 0.027(3) 0.002(2) 0.005(2) 0.002(2)
Li3 0.023(3) 0.033(3) 0.032(3) -0.005(2) 0.003(2) 0.005(2)
Li4 0.030(3) 0.032(3) 0.030(3) 0.002(2) 0.003(2) 0.005(2)
Li7 0.054(4) 0.043(4) 0.044(4) 0.002(3) -0.010(3) 0.008(3)
O70 0.0535(18) 0.111(3) 0.0425(18) 0.0002(16) -0.0063(14) 0.0353(17)
C71 0.048(2) 0.091(4) 0.045(3) 0.021(2) -0.003(2) 0.012(2)
C72 0.051(3) 0.098(5) 0.079(4) 0.050(4) 0.023(3) 0.045(3)
C73 0.058(3) 0.044(4) 0.133(6) -0.032(4) 0.048(4) -0.006(3)
C74 0.052(3) 0.131(6) 0.053(4) -0.043(4) -0.018(3) 0.046(3)
O75 0.0490(16) 0.0449(17) 0.067(2) -0.0025(14) 0.0009(14) 0.0159(13)
C76 0.074(3) 0.070(3) 0.045(3) -0.016(2) -0.010(2) 0.023(3)
C77 0.095(5) 0.051(4) 0.070(4) 0.006(3) -0.024(4) 0.008(3)
C78 0.047(3) 0.039(3) 0.075(4) 0.002(3) 0.011(3) 0.003(2)
C79 0.042(4) 0.047(4) 0.105(5) 0.001(3) 0.044(4) 0.004(3)
O80 0.0662(17) 0.0381(16) 0.0373(16) 0.0038(12) -0.0109(13) -0.0029(13)
C81 0.086(3) 0.048(3) 0.047(3) 0.005(2) -0.005(2) 0.003(2)
C82 0.071(3) 0.046(3) 0.049(3) 0.000(2) -0.009(2) 0.005(2)
C83 0.078(3) 0.037(2) 0.058(3) 0.004(2) 0.016(2) 0.004(2)
C84 0.076(3) 0.045(3) 0.053(3) 0.012(2) 0.010(2) 0.003(2)
O85 0.0443(14) 0.0475(16) 0.0381(15) -0.0088(12) 0.0007(12) 0.0102(12)
C86 0.070(3) 0.062(3) 0.066(3) -0.013(2) -0.009(2) 0.026(2)
C87 0.056(3) 0.064(3) 0.056(3) 0.024(2) 0.002(2) 0.007(2)
C88 0.050(2) 0.088(4) 0.036(2) 0.002(2) -0.002(2) 0.005(2)
C89 0.051(2) 0.056(3) 0.051(3) -0.006(2) -0.005(2) -0.002(2)
Li8 0.032(3) 0.032(3) 0.042(4) -0.010(3) -0.003(3) 0.007(2)
O90 0.0424(14) 0.0315(14) 0.0347(14) -0.0034(10) -0.0016(11) 0.0043(11)
C91 0.056(2) 0.037(2) 0.036(2) -0.0081(17) -0.0108(19) 0.0041(18)
C92 0.082(3) 0.034(2) 0.037(2) -0.0017(17) 0.006(2) 0.011(2)
C93 0.055(2) 0.041(2) 0.053(3) 0.0040(19) 0.014(2) 0.0089(19)
C94 0.036(2) 0.043(2) 0.048(2) -0.0092(18) -0.0025(17) -0.0015(17)
O95 0.0434(14) 0.0344(14) 0.0410(15) 0.0073(11) 0.0174(12) 0.0128(11)
C96 0.0337(19) 0.042(2) 0.051(2) -0.0038(18) 0.0027(17) 0.0045(16)
C97 0.047(2) 0.046(2) 0.036(2) 0.0000(17) -0.0017(17) 0.0152(18)
C98 0.070(3) 0.035(2) 0.036(2) 0.0082(17) 0.012(2) 0.0092(19)
C99 0.073(3) 0.053(3) 0.056(3) 0.009(2) 0.033(2) 0.016(2)
O100 0.0513(15) 0.0377(15) 0.0324(14) -0.0070(11) -0.0028(12) 0.0109(12)
C101 0.0354(19) 0.044(2) 0.040(2) 0.0024(17) 0.0012(17) 0.0101(16)
C102 0.0341(19) 0.062(3) 0.028(2) -0.0044(17) 0.0030(15) 0.0213(18)
C103 0.044(2) 0.042(2) 0.041(2) -0.0113(18) -0.0025(18) 0.0086(17)
C104 0.049(2) 0.042(2) 0.037(2) -0.0032(17) 0.0000(18) 0.0120(18)
O105 0.0296(13) 0.0494(17) 0.073(2) -0.0207(14) -0.0053(13) 0.0072(12)
C106 0.036(2) 0.038(2) 0.061(3) 0.0040(18) 0.0107(18) 0.0070(17)
C107 0.0290(19) 0.063(3) 0.066(3) -0.003(2) 0.0047(19) 0.0026(19)
C108 0.035(3) 0.070(5) 0.038(4) -0.007(4) 0.004(3) -0.009(3)
C109 0.053(4) 0.044(4) 0.075(6) -0.028(4) -0.002(4) 0.002(3)

loop_
_atom_type_symbol
_atom_type_description
_atom_type_scat_dispersion_real
_atom_type_scat_dispersion_imag
_atom_type_scat_source
C C 0.0033 0.0016 'International Tables Vol C Tables 4.2.6.8 and 6.1.1.4'
H H 0.0000 0.0000 'International Tables Vol C Tables 4.2.6.8 and 6.1.1.4'
O O 0.0106 0.0060 'International Tables Vol C Tables 4.2.6.8 and 6.1.1.4'
Li Li -0.0003 0.0001 'International Tables Vol C Tables 4.2.6.8 and 6.1.1.4'
Fe Fe 0.3463 0.8444 'International Tables Vol C Tables 4.2.6.8 and 6.1.1.4'
Cu Cu 0.3201 1.2651 'International Tables Vol C Tables 4.2.6.8 and 6.1.1.4'

loop_
_geom_angle_atom_site_label_1
_geom_angle_atom_site_label_2
_geom_angle_atom_site_label_3
_geom_angle
C11 Cu1 C1 170.20(13)
C11 Cu1 Li1 121.59(14)
C1 Cu1 Li1 67.81(14)
C11 Cu1 Li5' 58.7(4)
C1 Cu1 Li5' 130.9(4)
Li1 Cu1 Li5' 63.2(4)
C11 Cu1 Li5 55.8(2)
C1 Cu1 Li5 134.0(2)
Li1 Cu1 Li5 68.6(3)
C16 Cu2 C21 169.28(12)
C16 Cu2 Li2 125.31(15)
C21 Cu2 Li2 65.39(15)
C16 Cu2 Li5' 60.2(4)
C21 Cu2 Li5' 130.3(4)
Li2 Cu2 Li5' 65.3(4)
C16 Cu2 Li5 57.0(2)
C21 Cu2 Li5 132.7(2)
Li2 Cu2 Li5 70.9(3)
C9 Fe1 C4 118.86(14)
C9 Fe1 C8 39.93(15)
C4 Fe1 C8 105.39(14)
C9 Fe1 C3 104.18(15)
C4 Fe1 C3 40.40(14)
C8 Fe1 C3 119.93(13)
C9 Fe1 C2 123.11(16)
C4 Fe1 C2 68.00(14)
C8 Fe1 C2 157.80(14)
C3 Fe1 C2 41.35(12)
C9 Fe1 C7 67.31(15)
C4 Fe1 C7 124.10(15)
C8 Fe1 C7 40.52(12)
C3 Fe1 C7 157.80(13)
C2 Fe1 C7 160.35(12)
C9 Fe1 C10 41.00(13)
C4 Fe1 C10 155.52(14)
C8 Fe1 C10 67.99(15)
C3 Fe1 C10 120.86(16)
C2 Fe1 C10 108.75(15)
C7 Fe1 C10 67.06(14)
C9 Fe1 C5 155.90(14)
C4 Fe1 C5 40.78(13)
C8 Fe1 C5 122.47(15)
C3 Fe1 C5 68.35(15)
C2 Fe1 C5 67.22(15)
C7 Fe1 C5 110.56(14)
C10 Fe1 C5 162.39(12)
C9 Fe1 C1 160.60(15)
C4 Fe1 C1 69.13(13)
C8 Fe1 C1 159.03(15)
C3 Fe1 C1 69.78(13)
C2 Fe1 C1 40.57(13)
C7 Fe1 C1 124.81(12)
C10 Fe1 C1 125.26(13)
C5 Fe1 C1 40.47(12)
C9 Fe1 C6 69.50(13)
C4 Fe1 C6 161.11(14)
C8 Fe1 C6 69.43(12)
C3 Fe1 C6 158.04(15)
C2 Fe1 C6 123.50(13)
C7 Fe1 C6 40.57(12)
C10 Fe1 C6 40.91(12)
C5 Fe1 C6 125.69(13)
C1 Fe1 C6 108.88(11)
C9 Fe1 Li1 114.89(15)
C4 Fe1 Li1 126.21(14)
C8 Fe1 Li1 116.90(14)
C3 Fe1 Li1 122.79(14)
C2 Fe1 Li1 81.78(14)
C7 Fe1 Li1 78.59(13)
C10 Fe1 Li1 75.27(14)
C5 Fe1 Li1 87.13(14)
C1 Fe1 Li1 59.34(13)
C6 Fe1 Li1 49.68(13)
C13 Fe2 C18 115.86(14)
C13 Fe2 C19 103.42(15)
C18 Fe2 C19 40.86(14)
C13 Fe2 C14 40.43(16)
C18 Fe2 C14 102.28(14)
C19 Fe2 C14 119.32(14)
C13 Fe2 C20 124.55(17)
C18 Fe2 C20 68.00(14)
C19 Fe2 C20 40.71(13)
C14 Fe2 C20 158.13(14)
C13 Fe2 C15 67.78(16)
C18 Fe2 C15 122.64(14)
C19 Fe2 C15 157.54(14)
C14 Fe2 C15 40.75(13)
C20 Fe2 C15 160.79(13)
C13 Fe2 C17 151.99(15)
C18 Fe2 C17 40.34(12)
C19 Fe2 C17 68.07(14)
C14 Fe2 C17 118.82(16)
C20 Fe2 C17 67.15(14)
C15 Fe2 C17 109.46(14)
C13 Fe2 C12 40.85(14)
C18 Fe2 C12 153.21(13)
C19 Fe2 C12 120.48(15)
C14 Fe2 C12 68.20(16)
C20 Fe2 C12 111.23(15)
C15 Fe2 C12 67.18(15)
C17 Fe2 C12 166.06(13)
C13 Fe2 C16 163.26(17)
C18 Fe2 C16 68.82(12)
C19 Fe2 C16 69.02(12)
C14 Fe2 C16 156.31(16)
C20 Fe2 C16 40.32(12)
C15 Fe2 C16 124.65(13)
C17 Fe2 C16 40.56(12)
C12 Fe2 C16 129.16(13)
C13 Fe2 C11 68.96(13)
C18 Fe2 C11 161.28(14)
C19 Fe2 C11 157.86(14)
C14 Fe2 C11 69.09(13)
C20 Fe2 C11 125.71(13)
C15 Fe2 C11 40.36(12)
C17 Fe2 C11 128.20(12)
C12 Fe2 C11 40.49(12)
C16 Fe2 C11 112.18(12)
C13 Fe2 Li5 117.5(3)
C18 Fe2 Li5 125.5(2)
C19 Fe2 Li5 114.5(3)
C14 Fe2 Li5 125.2(3)
C20 Fe2 Li5 73.8(3)
C15 Fe2 Li5 87.4(3)
C17 Fe2 Li5 89.6(3)
C12 Fe2 Li5 76.9(3)
C16 Fe2 Li5 57.0(2)
C11 Fe2 Li5 57.0(2)
C13 Fe2 Li5' 121.6(4)
C18 Fe2 Li5' 122.5(4)
C19 Fe2 Li5' 121.4(4)
C14 Fe2 Li5' 119.3(4)
C20 Fe2 Li5' 81.5(5)
C15 Fe2 Li5' 79.3(5)
C17 Fe2 Li5' 83.4(4)
C12 Fe2 Li5' 82.6(4)
C16 Fe2 Li5' 57.0(3)
C11 Fe2 Li5' 55.2(3)
C23 Fe3 C27 161.57(13)
C23 Fe3 C24 40.71(12)
C27 Fe3 C24 125.42(13)
C23 Fe3 C30 120.35(13)
C27 Fe3 C30 66.93(12)
C24 Fe3 C30 153.86(13)
C23 Fe3 C29 105.70(12)
C27 Fe3 C29 67.99(12)
C24 Fe3 C29 117.80(13)
C30 Fe3 C29 40.67(12)
C23 Fe3 C28 123.41(13)
C27 Fe3 C28 40.69(12)
C24 Fe3 C28 105.53(13)
C30 Fe3 C28 67.82(13)
C29 Fe3 C28 40.55(12)
C23 Fe3 C22 40.62(12)
C27 Fe3 C22 156.91(13)
C24 Fe3 C22 68.15(13)
C30 Fe3 C22 109.72(13)
C29 Fe3 C22 125.52(13)
C28 Fe3 C22 161.47(12)
C23 Fe3 C25 67.77(12)
C27 Fe3 C25 109.72(13)
C24 Fe3 C25 40.52(12)
C30 Fe3 C25 164.70(13)
C29 Fe3 C25 153.64(13)
C28 Fe3 C25 120.21(13)
C22 Fe3 C25 67.07(13)
C23 Fe3 C26 155.18(13)
C27 Fe3 C26 40.95(12)
C24 Fe3 C26 163.22(13)
C30 Fe3 C26 40.66(11)
C29 Fe3 C26 69.77(12)
C28 Fe3 C26 69.81(12)
C22 Fe3 C26 121.18(13)
C25 Fe3 C26 126.90(12)
C23 Fe3 C21 69.03(12)
C27 Fe3 C21 121.78(12)
C24 Fe3 C21 69.09(12)
C30 Fe3 C21 127.39(12)
C29 Fe3 C21 163.48(13)
C28 Fe3 C21 155.37(13)
C22 Fe3 C21 40.60(11)
C25 Fe3 C21 40.38(12)
C26 Fe3 C21 108.06(12)
C23 Fe3 Li2 121.81(14)
C27 Fe3 Li2 74.88(14)
C24 Fe3 Li2 123.24(14)
C30 Fe3 Li2 80.78(13)
C29 Fe3 Li2 118.87(13)
C28 Fe3 Li2 114.78(13)
C22 Fe3 Li2 82.02(13)
C25 Fe3 Li2 83.94(14)
C26 Fe3 Li2 50.68(13)
C21 Fe3 Li2 57.43(13)
C5 C1 C2 103.6(3)
C5 C1 Cu1 125.3(3)
C2 C1 Cu1 128.4(2)
C5 C1 Fe1 67.45(18)
C2 C1 Fe1 67.13(18)
Cu1 C1 Fe1 142.48(17)
C5 C1 Li1 116.3(3)
C2 C1 Li1 106.9(3)
Cu1 C1 Li1 67.63(14)
Fe1 C1 Li1 75.21(14)
C3 C2 C1 110.9(3)
C3 C2 Fe1 69.14(19)
C1 C2 Fe1 72.29(19)
C4 C3 C2 106.4(3)
C4 C3 Fe1 69.68(19)
C2 C3 Fe1 69.51(19)
C3 C4 C5 108.5(3)
C3 C4 Fe1 69.9(2)
C5 C4 Fe1 70.19(19)
C4 C5 C1 110.5(3)
C4 C5 Fe1 69.0(2)
C1 C5 Fe1 72.1(2)
C7 C6 C10 102.3(3)
C7 C6 Fe1 66.95(18)
C10 C6 Fe1 66.95(18)
C7 C6 Li1 119.6(3)
C10 C6 Li1 112.5(3)
Fe1 C6 Li1 83.08(18)
C7 C6 Li3 95.6(2)
C10 C6 Li3 156.0(3)
Fe1 C6 Li3 135.9(2)
Li1 C6 Li3 70.8(2)
C7 C6 Li4 163.2(3)
C10 C6 Li4 85.7(2)
Fe1 C6 Li4 129.7(2)
Li1 C6 Li4 69.1(2)
Li3 C6 Li4 73.1(2)
C7 C6 Li6' 94.6(4)
C10 C6 Li6' 89.5(4)
Fe1 C6 Li6' 144.5(4)
Li1 C6 Li6' 131.7(4)
Li3 C6 Li6' 73.1(4)
Li4 C6 Li6' 70.5(4)
C8 C7 C6 111.8(3)
C8 C7 Fe1 69.38(19)
C6 C7 Fe1 72.48(18)
C9 C8 C7 107.4(3)
C9 C8 Fe1 69.8(2)
C7 C8 Fe1 70.10(18)
C8 C9 C10 108.4(3)
C8 C9 Fe1 70.3(2)
C10 C9 Fe1 70.25(19)
C9 C10 C6 110.1(3)
C9 C10 Fe1 68.8(2)
C6 C10 Fe1 72.14(19)
C9 C10 Li4 163.5(3)
C6 C10 Li4 61.0(2)
Fe1 C10 Li4 117.23(18)
C15 C11 C12 103.4(3)
C15 C11 Cu1 120.4(2)
C12 C11 Cu1 129.6(2)
C15 C11 Fe2 66.84(16)
C12 C11 Fe2 66.94(16)
Cu1 C11 Fe2 151.22(17)
C15 C11 Li5' 108.5(6)
C12 C11 Li5' 114.2(7)
Cu1 C11 Li5' 76.1(4)
Fe2 C11 Li5' 75.3(4)
C15 C11 Li5 118.3(4)
C12 C11 Li5 100.4(5)
Cu1 C11 Li5 80.9(3)
Fe2 C11 Li5 72.1(2)
C13 C12 C11 109.9(3)
C13 C12 Fe2 68.3(2)
C11 C12 Fe2 72.57(18)
C14 C13 C12 108.6(3)
C14 C13 Fe2 70.3(2)
C12 C13 Fe2 70.85(19)
C13 C14 C15 107.0(3)
C13 C14 Fe2 69.3(2)
C15 C14 Fe2 70.22(19)
C14 C15 C11 111.1(3)
C14 C15 Fe2 69.04(19)
C11 C15 Fe2 72.80(17)
C20 C16 C17 103.4(3)
C20 C16 Cu2 128.4(2)
C17 C16 Cu2 122.8(2)
C20 C16 Fe2 66.87(18)
C17 C16 Fe2 67.03(17)
Cu2 C16 Fe2 149.04(15)
C20 C16 Li5 95.9(5)
C17 C16 Li5 122.5(4)
Cu2 C16 Li5 78.9(3)
Fe2 C16 Li5 72.3(2)
C20 C16 Li5' 109.2(7)
C17 C16 Li5' 112.4(6)
Cu2 C16 Li5' 75.2(4)
Fe2 C16 Li5' 74.1(4)
C18 C17 C16 110.6(3)
C18 C17 Fe2 69.03(19)
C16 C17 Fe2 72.41(18)
C17 C18 C19 108.0(3)
C17 C18 Fe2 70.63(17)
C19 C18 Fe2 69.61(18)
C18 C19 C20 107.0(3)
C18 C19 Fe2 69.54(18)
C20 C19 Fe2 70.14(17)
C19 C20 C16 111.1(3)
C19 C20 Fe2 69.15(19)
C16 C20 Fe2 72.81(18)
C25 C21 C22 103.2(3)
C25 C21 Cu2 126.4(2)
C22 C21 Cu2 126.7(2)
C25 C21 Fe3 67.29(16)
C22 C21 Fe3 66.86(16)
Cu2 C21 Fe3 145.41(16)
C25 C21 Li2 114.0(2)
C22 C21 Li2 110.2(2)
Cu2 C21 Li2 69.34(15)
Fe3 C21 Li2 76.10(15)
C23 C22 C21 110.6(3)
C23 C22 Fe3 68.99(17)
C21 C22 Fe3 72.54(17)
C22 C23 C24 108.1(3)
C22 C23 Fe3 70.40(16)
C24 C23 Fe3 70.22(17)
C23 C24 C25 106.8(3)
C23 C24 Fe3 69.07(16)
C25 C24 Fe3 70.20(17)
C24 C25 C21 111.3(3)
C24 C25 Fe3 69.28(17)
C21 C25 Fe3 72.34(17)
C30 C26 C27 101.6(3)
C30 C26 Fe3 66.99(16)
C27 C26 Fe3 66.45(16)
C30 C26 Li2 121.6(2)
C27 C26 Li2 109.4(2)
Fe3 C26 Li2 81.83(16)
C30 C26 Li4 157.4(3)
C27 C26 Li4 90.9(2)
Fe3 C26 Li4 135.6(2)
Li2 C26 Li4 70.1(2)
C30 C26 Li3 93.4(2)
C27 C26 Li3 163.8(3)
Fe3 C26 Li3 126.22(18)
Li2 C26 Li3 66.5(2)
Li4 C26 Li3 72.9(2)
C30 C26 Li6 81.7(4)
C27 C26 Li6 99.0(4)
Fe3 C26 Li6 140.6(4)
Li2 C26 Li6 136.8(4)
Li4 C26 Li6 77.8(4)
Li3 C26 Li6 77.1(4)
C28 C27 C26 112.1(3)
C28 C27 Fe3 70.11(17)
C26 C27 Fe3 72.60(17)
C28 C27 Li4 159.3(2)
C26 C27 Li4 56.8(2)
Fe3 C27 Li4 116.93(17)
C29 C28 C27 107.1(3)
C29 C28 Fe3 69.72(17)
C27 C28 Fe3 69.20(17)
C28 C29 C30 107.0(3)
C28 C29 Fe3 69.73(17)
C30 C29 Fe3 69.64(17)
C29 C30 C26 112.2(3)
C29 C30 Fe3 69.69(16)
C26 C30 Fe3 72.34(17)
C29 C30 Li6 105.3(3)
C26 C30 Li6 64.6(3)
Fe3 C30 Li6 130.8(3)
C41 Cu3 C31 169.26(13)
C41 Cu3 Li3 125.34(15)
C31 Cu3 Li3 65.01(15)
C41 Cu3 Li6' 58.7(3)
C31 Cu3 Li6' 131.6(3)
Li3 Cu3 Li6' 66.6(3)
C41 Cu3 Li6 60.7(2)
C31 Cu3 Li6 130.0(2)
Li3 Cu3 Li6 68.2(3)
C46 Cu4 C51 169.49(13)
C46 Cu4 Li4 124.02(16)
C51 Cu4 Li4 66.41(15)
C46 Cu4 Li6' 59.4(3)
C51 Cu4 Li6' 130.6(3)
Li4 Cu4 Li6' 65.2(3)
C46 Cu4 Li6 57.2(2)
C51 Cu4 Li6 133.3(2)
Li4 Cu4 Li6 67.8(3)
C35 Fe4 C34 41.34(14)
C35 Fe4 C40 167.65(14)
C34 Fe4 C40 149.52(14)
C35 Fe4 C38 118.90(15)
C34 Fe4 C38 107.46(15)
C40 Fe4 C38 67.91(14)
C35 Fe4 C39 150.88(14)
C34 Fe4 C39 115.73(13)
C40 Fe4 C39 40.83(12)
C38 Fe4 C39 40.46(13)
C35 Fe4 C33 67.99(16)
C34 Fe4 C33 39.68(16)
C40 Fe4 C33 117.38(15)
C38 Fe4 C33 126.70(14)
C39 Fe4 C33 106.05(14)
C35 Fe4 C37 110.64(15)
C34 Fe4 C37 130.20(16)
C40 Fe4 C37 67.00(13)
C38 Fe4 C37 40.80(12)
C39 Fe4 C37 68.02(13)
C33 Fe4 C37 166.11(15)
C35 Fe4 C32 66.70(15)
C34 Fe4 C32 67.19(16)
C40 Fe4 C32 109.40(14)
C38 Fe4 C32 165.57(13)
C39 Fe4 C32 128.29(13)
C33 Fe4 C32 40.73(14)
C37 Fe4 C32 152.61(13)
C35 Fe4 C36 129.22(14)
C34 Fe4 C36 168.44(15)
C40 Fe4 C36 40.96(11)
C38 Fe4 C36 70.00(13)
C39 Fe4 C36 70.12(12)
C33 Fe4 C36 150.73(15)
C37 Fe4 C36 40.87(12)
C32 Fe4 C36 117.97(13)
C35 Fe4 C31 39.55(13)
C34 Fe4 C31 68.68(13)
C40 Fe4 C31 129.88(13)
C38 Fe4 C31 151.61(14)
C39 Fe4 C31 167.36(14)
C33 Fe4 C31 69.26(13)
C37 Fe4 C31 119.15(13)
C32 Fe4 C31 40.79(12)
C36 Fe4 C31 107.89(12)
C35 Fe4 Li3 85.80(15)
C34 Fe4 Li3 124.86(14)
C40 Fe4 Li3 81.93(13)
C38 Fe4 Li3 113.20(15)
C39 Fe4 Li3 119.40(14)
C33 Fe4 Li3 120.08(16)
C37 Fe4 Li3 72.91(14)
C32 Fe4 Li3 79.70(15)
C36 Fe4 Li3 50.20(13)
C31 Fe4 Li3 57.71(14)
C49 Fe5 C44 112.53(15)
C49 Fe5 C43 104.38(17)
C44 Fe5 C43 40.31(15)
C49 Fe5 C48 40.49(19)
C44 Fe5 C48 104.18(17)
C43 Fe5 C48 124.77(16)
C49 Fe5 C50 40.79(17)
C44 Fe5 C50 147.28(14)
C43 Fe5 C50 116.59(16)
C48 Fe5 C50 68.1(2)
C49 Fe5 C45 147.15(18)
C44 Fe5 C45 40.95(13)
C43 Fe5 C45 68.17(15)
C48 Fe5 C45 116.0(2)
C50 Fe5 C45 171.26(14)
C49 Fe5 C42 128.8(2)
C44 Fe5 C42 67.97(16)
C43 Fe5 C42 40.99(14)
C48 Fe5 C42 164.78(17)
C50 Fe5 C42 111.00(17)
C45 Fe5 C42 67.24(15)
C49 Fe5 C47 67.54(19)
C44 Fe5 C47 128.21(17)
C43 Fe5 C47 163.94(15)
C48 Fe5 C47 40.25(15)
C50 Fe5 C47 67.07(17)
C45 Fe5 C47 110.55(16)
C42 Fe5 C47 154.59(14)
C49 Fe5 C41 168.4(2)
C44 Fe5 C41 69.08(13)
C43 Fe5 C41 68.98(13)
C48 Fe5 C41 151.2(2)
C50 Fe5 C41 132.56(15)
C45 Fe5 C41 40.64(13)
C42 Fe5 C41 40.09(13)
C47 Fe5 C41 121.25(14)
C49 Fe5 C46 68.74(14)
C44 Fe5 C46 167.74(17)
C43 Fe5 C46 151.95(17)
C48 Fe5 C46 68.45(15)
C50 Fe5 C46 40.56(13)
C45 Fe5 C46 132.27(13)
C42 Fe5 C46 121.46(14)
C47 Fe5 C46 40.04(14)
C41 Fe5 C46 112.32(12)
C49 Fe5 Li6' 121.5(4)
C44 Fe5 Li6' 125.3(3)
C43 Fe5 Li6' 112.9(4)
C48 Fe5 Li6' 121.9(4)
C50 Fe5 Li6' 81.8(4)
C45 Fe5 Li6' 89.6(4)
C42 Fe5 Li6' 72.0(4)
C47 Fe5 Li6' 82.8(4)
C41 Fe5 Li6' 56.2(3)
C46 Fe5 Li6' 57.0(3)
C49 Fe5 Li6 124.1(3)
C44 Fe5 Li6 122.1(3)
C43 Fe5 Li6 124.0(3)
C48 Fe5 Li6 110.6(3)
C50 Fe5 Li6 89.4(3)
C45 Fe5 Li6 81.9(3)
C42 Fe5 Li6 84.4(3)
C47 Fe5 Li6 70.4(3)
C41 Fe5 Li6 58.0(3)
C46 Fe5 Li6 55.4(3)
C54 Fe6 C59 118.11(15)
C54 Fe6 C53 40.32(16)
C59 Fe6 C53 104.46(15)
C54 Fe6 C58 104.68(15)
C59 Fe6 C58 40.73(13)
C53 Fe6 C58 120.73(15)
C54 Fe6 C60 155.05(15)
C59 Fe6 C60 40.83(12)
C53 Fe6 C60 121.36(16)
C58 Fe6 C60 68.02(13)
C54 Fe6 C55 40.97(14)
C59 Fe6 C55 155.13(14)
C53 Fe6 C55 68.11(16)
C58 Fe6 C55 121.15(14)
C60 Fe6 C55 163.10(13)
C54 Fe6 C57 124.30(16)
C59 Fe6 C57 67.80(14)
C53 Fe6 C57 158.78(15)
C58 Fe6 C57 40.64(12)
C60 Fe6 C57 66.52(13)
C55 Fe6 C57 110.13(14)
C54 Fe6 C52 67.65(16)
C59 Fe6 C52 123.99(15)
C53 Fe6 C52 40.87(14)
C58 Fe6 C52 158.97(14)
C60 Fe6 C52 110.19(15)
C55 Fe6 C52 66.74(15)
C57 Fe6 C52 159.58(14)
C54 Fe6 C56 161.66(15)
C59 Fe6 C56 69.82(13)
C53 Fe6 C56 157.50(16)
C58 Fe6 C56 69.85(12)
C60 Fe6 C56 40.54(12)
C55 Fe6 C56 125.91(13)
C57 Fe6 C56 40.62(11)
C52 Fe6 C56 123.40(13)
C54 Fe6 C51 69.29(14)
C59 Fe6 C51 161.38(14)
C53 Fe6 C51 69.44(14)
C58 Fe6 C51 157.51(14)
C60 Fe6 C51 126.32(13)
C55 Fe6 C51 40.43(13)
C57 Fe6 C51 123.93(13)
C52 Fe6 C51 40.31(13)
C56 Fe6 C51 108.74(12)
C54 Fe6 Li4 125.29(15)
C59 Fe6 Li4 116.60(15)
C53 Fe6 Li4 122.95(15)
C58 Fe6 Li4 116.25(14)
C60 Fe6 Li4 77.39(14)
C55 Fe6 Li4 85.71(15)
C57 Fe6 Li4 77.04(14)
C52 Fe6 Li4 82.57(14)
C56 Fe6 Li4 49.92(13)
C51 Fe6 Li4 58.84(14)
C35 C31 C32 103.5(3)
C35 C31 Cu3 123.2(2)
C32 C31 Cu3 129.8(3)
C35 C31 Fe4 66.99(18)
C32 C31 Fe4 67.28(17)
Cu3 C31 Fe4 144.93(18)
C35 C31 Li3 117.8(3)
C32 C31 Li3 105.7(2)
Cu3 C31 Li3 69.98(15)
Fe4 C31 Li3 75.90(15)
C33 C32 C31 110.4(3)
C33 C32 Fe4 69.4(2)
C31 C32 Fe4 71.93(19)
C34 C33 C32 107.1(3)
C34 C33 Fe4 69.6(2)
C32 C33 Fe4 69.89(19)
C33 C34 C35 108.0(3)
C33 C34 Fe4 70.7(2)
C35 C34 Fe4 69.3(2)
C31 C35 C34 111.0(3)
C31 C35 Fe4 73.46(19)
C34 C35 Fe4 69.35(19)
C40 C36 C37 101.8(3)
C40 C36 Fe4 66.70(16)
C37 C36 Fe4 67.37(17)
C40 C36 Li3 124.5(3)
C37 C36 Li3 107.1(2)
Fe4 C36 Li3 82.31(17)
C40 C36 Li5 77.8(4)
C37 C36 Li5 94.9(4)
Fe4 C36 Li5 134.7(5)
Li3 C36 Li5 142.6(5)
C40 C36 Li1 157.6(2)
C37 C36 Li1 88.0(2)
Fe4 C36 Li1 135.50(18)
Li3 C36 Li1 69.9(2)
Li5 C36 Li1 81.4(4)
C40 C36 Li2 98.9(2)
C37 C36 Li2 157.9(3)
Fe4 C36 Li2 129.18(19)
Li3 C36 Li2 66.2(2)
Li5 C36 Li2 82.0(4)
Li1 C36 Li2 69.9(2)
C40 C36 Li5' 88.7(6)
C37 C36 Li5' 101.3(5)
Fe4 C36 Li5' 148.7(7)
Li3 C36 Li5' 128.8(7)
Li1 C36 Li5' 69.5(6)
Li2 C36 Li5' 71.4(6)
C38 C37 C36 111.6(3)
C38 C37 Fe4 69.24(18)
C36 C37 Fe4 71.76(17)
C38 C37 Li1 160.0(3)
C36 C37 Li1 59.4(2)
Fe4 C37 Li1 118.99(18)
C39 C38 C37 107.6(3)
C39 C38 Fe4 69.93(18)
C37 C38 Fe4 69.95(19)
C38 C39 C40 106.8(3)
C38 C39 Fe4 69.61(18)
C40 C39 Fe4 69.15(17)
C39 C40 C36 112.3(3)
C39 C40 Fe4 70.02(17)
C36 C40 Fe4 72.34(16)
C39 C40 Li5 101.0(4)
C36 C40 Li5 66.4(3)
Fe4 C40 Li5 130.2(3)
C39 C40 Li5' 110.3(5)
C36 C40 Li5' 60.1(4)
Fe4 C40 Li5' 128.7(3)
C42 C41 C45 103.6(3)
C42 C41 Cu3 127.9(3)
C45 C41 Cu3 124.0(2)
C42 C41 Fe5 67.08(18)
C45 C41 Fe5 66.51(18)
Cu3 C41 Fe5 147.78(17)
C42 C41 Li6' 94.8(5)
C45 C41 Li6' 124.4(5)
Cu3 C41 Li6' 76.3(4)
Fe5 C41 Li6' 73.9(4)
C42 C41 Li6 112.3(4)
C45 C41 Li6 107.3(4)
Cu3 C41 Li6 75.0(3)
Fe5 C41 Li6 72.8(3)
C43 C42 C41 110.6(3)
C43 C42 Fe5 68.5(2)
C41 C42 Fe5 72.8(2)
C44 C43 C42 107.6(3)
C44 C43 Fe5 69.7(2)
C42 C43 Fe5 70.5(2)
C43 C44 C45 108.1(3)
C43 C44 Fe5 70.0(2)
C45 C44 Fe5 70.4(2)
C44 C45 C41 110.1(3)
C44 C45 Fe5 68.7(2)
C41 C45 Fe5 72.85(19)
C47 C46 C50 103.4(3)
C47 C46 Cu4 129.8(3)
C50 C46 Cu4 121.5(3)
C47 C46 Fe5 67.5(2)
C50 C46 Fe5 65.94(19)
Cu4 C46 Fe5 148.92(18)
C47 C46 Li6 93.7(4)
C50 C46 Li6 125.8(4)
Cu4 C46 Li6 78.3(3)
Fe5 C46 Li6 74.6(3)
C47 C46 Li6' 111.7(5)
C50 C46 Li6' 108.5(5)
Cu4 C46 Li6' 76.0(4)
Fe5 C46 Li6' 73.2(4)
C48 C47 C46 110.5(4)
C48 C47 Fe5 68.2(2)
C46 C47 Fe5 72.4(2)
C48 C47 Li6 133.5(4)
C46 C47 Li6 55.2(3)
Fe5 C47 Li6 65.2(3)
C49 C48 C47 107.8(4)
C49 C48 Fe5 69.0(3)
C47 C48 Fe5 71.5(2)
C48 C49 C50 108.3(3)
C48 C49 Fe5 70.5(2)
C50 C49 Fe5 70.6(2)
C49 C50 C46 110.1(4)
C49 C50 Fe5 68.6(2)
C46 C50 Fe5 73.5(2)
C52 C51 C55 103.1(3)
C52 C51 Cu4 128.1(3)
C55 C51 Cu4 125.9(3)
C52 C51 Fe6 67.52(19)
C55 C51 Fe6 66.97(19)
Cu4 C51 Fe6 143.03(17)
C52 C51 Li4 108.9(3)
C55 C51 Li4 113.9(2)
Cu4 C51 Li4 68.76(16)
Fe6 C51 Li4 74.43(15)
C53 C52 C51 111.0(3)
C53 C52 Fe6 68.38(19)
C51 C52 Fe6 72.17(19)
C54 C53 C52 107.2(3)
C54 C53 Fe6 69.7(2)
C52 C53 Fe6 70.75(19)
C53 C54 C55 108.0(3)
C53 C54 Fe6 70.0(2)
C55 C54 Fe6 70.4(2)
C54 C55 C51 110.7(4)
C54 C55 Fe6 68.6(2)
C51 C55 Fe6 72.6(2)
C60 C56 C57 101.8(3)
C60 C56 Fe6 66.97(18)
C57 C56 Fe6 67.06(17)
C60 C56 Li4 116.1(2)
C57 C56 Li4 115.3(3)
Fe6 C56 Li4 81.70(18)
C60 C56 Li1 91.7(2)
C57 C56 Li1 159.2(3)
Fe6 C56 Li1 133.45(18)
Li4 C56 Li1 71.2(2)
C60 C56 Li2 160.5(3)
C57 C56 Li2 90.2(2)
Fe6 C56 Li2 132.4(2)
Li4 C56 Li2 70.9(2)
Li1 C56 Li2 72.9(2)
C58 C57 C56 112.2(3)
C58 C57 Fe6 69.16(18)
C56 C57 Fe6 72.32(17)
C58 C57 Li2 163.3(3)
C56 C57 Li2 57.4(2)
Fe6 C57 Li2 114.99(16)
C59 C58 C57 106.8(3)
C59 C58 Fe6 69.24(18)
C57 C58 Fe6 70.21(18)
C58 C59 C60 107.4(3)
C58 C59 Fe6 70.03(19)
C60 C59 Fe6 70.37(18)
C59 C60 C56 111.9(3)
C59 C60 Fe6 68.79(19)
C56 C60 Fe6 72.50(18)
C59 C60 Li1 162.1(3)
C56 C60 Li1 56.0(2)
Fe6 C60 Li1 114.37(17)
C6 Li1 C56 109.2(2)
C6 Li1 C36 104.9(2)
C56 Li1 C36 105.5(2)
C6 Li1 Cu1 136.4(2)
C56 Li1 Cu1 103.5(2)
C36 Li1 Cu1 92.85(19)
C6 Li1 C1 92.6(2)
C56 Li1 C1 124.0(3)
C36 Li1 C1 117.9(2)
Cu1 Li1 C1 44.56(12)
C6 Li1 Li4 57.59(19)
C56 Li1 Li4 53.19(18)
C36 Li1 Li4 105.7(2)
Cu1 Li1 Li4 153.1(3)
C1 Li1 Li4 132.7(2)
C6 Li1 Li3 55.87(18)
C56 Li1 Li3 102.2(3)
C36 Li1 Li3 52.85(17)
Cu1 Li1 Li3 141.7(3)
C1 Li1 Li3 131.6(2)
Li4 Li1 Li3 64.0(2)
C6 Li1 Li2 100.5(2)
C56 Li1 Li2 54.19(18)
C36 Li1 Li2 55.78(18)
Cu1 Li1 Li2 122.1(2)
C1 Li1 Li2 166.6(2)
Li4 Li1 Li2 58.83(19)
Li3 Li1 Li2 56.44(19)
C6 Li1 C37 101.2(2)
C56 Li1 C37 134.7(2)
C36 Li1 C37 32.64(12)
Cu1 Li1 C37 73.28(15)
C1 Li1 C37 86.08(19)
Li4 Li1 C37 131.7(3)
Li3 Li1 C37 68.40(19)
Li2 Li1 C37 88.4(2)
C6 Li1 C60 113.1(2)
C56 Li1 C60 32.36(12)
C36 Li1 C60 130.3(2)
Cu1 Li1 C60 81.27(16)
C1 Li1 C60 91.7(2)
Li4 Li1 C60 71.9(2)
Li3 Li1 C60 132.3(3)
Li2 Li1 C60 86.0(2)
C37 Li1 C60 145.7(2)
C6 Li1 Li5' 159.6(5)
C56 Li1 Li5' 70.9(6)
C36 Li1 Li5' 57.0(5)
Cu1 Li1 Li5' 59.7(4)
C1 Li1 Li5' 104.2(4)
Li4 Li1 Li5' 114.8(5)
Li3 Li1 Li5' 103.8(5)
Li2 Li1 Li5' 62.4(4)
C37 Li1 Li5' 69.1(6)
C60 Li1 Li5' 78.5(6)
C6 Li1 Fe1 47.23(12)
C56 Li1 Fe1 127.7(2)
C36 Li1 Fe1 124.4(2)
Cu1 Li1 Fe1 89.89(16)
C1 Li1 Fe1 45.45(11)
Li4 Li1 Fe1 95.27(18)
Li3 Li1 Fe1 96.35(19)
Li2 Li1 Fe1 147.7(2)
C37 Li1 Fe1 97.58(18)
C60 Li1 Fe1 105.05(18)
Li5' Li1 Fe1 148.9(4)
C26 Li2 C56 105.7(2)
C26 Li2 C36 110.9(2)
C56 Li2 C36 102.9(2)
C26 Li2 C21 93.9(2)
C56 Li2 C21 126.2(2)
C36 Li2 C21 116.0(2)
C26 Li2 Li3 58.81(19)
C56 Li2 Li3 104.1(2)
C36 Li2 Li3 53.75(18)
C21 Li2 Li3 128.5(3)
C26 Li2 Cu2 139.2(2)
C56 Li2 Cu2 101.6(2)
C36 Li2 Cu2 91.43(18)
C21 Li2 Cu2 45.27(11)
Li3 Li2 Cu2 140.4(3)
C26 Li2 Li4 55.89(18)
C56 Li2 Li4 52.64(17)
C36 Li2 Li4 104.0(2)
C21 Li2 Li4 137.1(3)
Li3 Li2 Li4 65.2(2)
Cu2 Li2 Li4 152.0(3)
C26 Li2 Li1 102.6(2)
C56 Li2 Li1 52.87(17)
C36 Li2 Li1 54.29(17)
C21 Li2 Li1 163.0(3)
Li3 Li2 Li1 59.9(2)
Cu2 Li2 Li1 118.1(2)
Li4 Li2 Li1 58.32(19)
C26 Li2 C57 107.6(2)
C56 Li2 C57 32.43(12)
C36 Li2 C57 128.2(2)
C21 Li2 C57 94.0(2)
Li3 Li2 C57 133.8(2)
Cu2 Li2 C57 80.76(16)
Li4 Li2 C57 71.35(19)
Li1 Li2 C57 84.7(2)
C26 Li2 Li5' 161.0(4)
C56 Li2 Li5' 68.7(6)
C36 Li2 Li5' 55.3(5)
C21 Li2 Li5' 104.0(4)
Li3 Li2 Li5' 103.9(4)
Cu2 Li2 Li5' 59.0(3)
Li4 Li2 Li5' 111.4(5)
Li1 Li2 Li5' 59.2(4)
C57 Li2 Li5' 77.8(6)
C26 Li2 Fe3 47.49(13)
C56 Li2 Fe3 127.8(2)
C36 Li2 Fe3 127.2(2)
C21 Li2 Fe3 46.47(12)
Li3 Li2 Fe3 95.7(2)
Cu2 Li2 Fe3 91.73(16)
Li4 Li2 Fe3 97.0(2)
Li1 Li2 Fe3 150.0(2)
C57 Li2 Fe3 104.27(19)
Li5' Li2 Fe3 150.2(4)
C26 Li2 Li5 158.2(3)
C56 Li2 Li5 78.9(3)
C36 Li2 Li5 47.7(3)
C21 Li2 Li5 100.4(3)
Li3 Li2 Li5 99.4(3)
Cu2 Li2 Li5 56.9(2)
Li4 Li2 Li5 118.5(3)
Li1 Li2 Li5 62.7(2)
C57 Li2 Li5 87.9(3)
Fe3 Li2 Li5 144.6(3)
C36 Li3 C6 106.6(3)
C36 Li3 C26 113.1(2)
C6 Li3 C26 102.0(2)
C36 Li3 C31 93.9(2)
C6 Li3 C31 122.1(2)
C26 Li3 C31 118.7(3)
C36 Li3 Li2 60.03(18)
C6 Li3 Li2 104.3(2)
C26 Li3 Li2 54.71(18)
C31 Li3 Li2 132.2(3)
C36 Li3 Cu3 138.5(2)
C6 Li3 Cu3 94.91(18)
C26 Li3 Cu3 96.0(2)
C31 Li3 Cu3 45.01(12)
Li2 Li3 Cu3 147.4(3)
C36 Li3 Li1 57.22(18)
C6 Li3 Li1 53.35(17)
C26 Li3 Li1 102.4(2)
C31 Li3 Li1 137.2(3)
Li2 Li3 Li1 63.6(2)
Cu3 Li3 Li1 145.8(2)
C36 Li3 Li4 103.8(2)
C6 Li3 Li4 54.24(17)
C26 Li3 Li4 52.61(17)
C31 Li3 Li4 162.2(3)
Li2 Li3 Li4 58.92(19)
Cu3 Li3 Li4 117.5(2)
Li1 Li3 Li4 57.5(2)
C36 Li3 Fe4 47.49(12)
C6 Li3 Fe4 125.8(2)
C26 Li3 Fe4 130.9(2)
C31 Li3 Fe4 46.39(12)
Li2 Li3 Fe4 98.36(19)
Cu3 Li3 Fe4 91.09(16)
Li1 Li3 Fe4 98.0(2)
Li4 Li3 Fe4 151.3(2)
C36 Li3 Li6' 161.4(4)
C6 Li3 Li6' 57.3(4)
C26 Li3 Li6' 65.9(4)
C31 Li3 Li6' 102.8(4)
Li2 Li3 Li6' 111.9(4)
Cu3 Li3 Li6' 57.8(3)
Li1 Li3 Li6' 104.3(4)
Li4 Li3 Li6' 59.9(3)
Fe4 Li3 Li6' 148.0(4)
C36 Li3 Li6 163.2(3)
C6 Li3 Li6 73.0(3)
C26 Li3 Li6 52.0(3)
C31 Li3 Li6 100.5(3)
Li2 Li3 Li6 103.4(3)
Cu3 Li3 Li6 57.2(2)
Li1 Li3 Li6 114.6(3)
Li4 Li3 Li6 61.8(3)
Fe4 Li3 Li6 146.3(3)
C56 Li4 C26 107.6(2)
C56 Li4 C6 107.4(3)
C26 Li4 C6 102.2(2)
C56 Li4 C51 95.1(2)
C26 Li4 C51 117.6(3)
C6 Li4 C51 125.4(2)
C56 Li4 Cu4 139.7(3)
C26 Li4 Cu4 92.3(2)
C6 Li4 Cu4 101.8(2)
C51 Li4 Cu4 44.83(12)
C56 Li4 Li1 55.62(18)
C26 Li4 Li1 104.8(2)
C6 Li4 Li1 53.28(18)
C51 Li4 Li1 134.8(3)
Cu4 Li4 Li1 151.9(2)
C56 Li4 Li2 56.46(18)
C26 Li4 Li2 54.03(18)
C6 Li4 Li2 100.4(2)
C51 Li4 Li2 132.8(3)
Cu4 Li4 Li2 142.9(3)
Li1 Li4 Li2 62.8(2)
C56 Li4 C10 111.3(2)
C26 Li4 C10 127.9(3)
C6 Li4 C10 33.36(13)
C51 Li4 C10 92.2(2)
Cu4 Li4 C10 79.75(16)
Li1 Li4 C10 72.19(19)
Li2 Li4 C10 131.3(3)
C56 Li4 C27 105.6(2)
C26 Li4 C27 32.35(12)
C6 Li4 C27 130.9(2)
C51 Li4 C27 86.0(2)
Cu4 Li4 C27 73.18(16)
Li1 Li4 C27 131.5(2)
Li2 Li4 C27 69.81(18)
C10 Li4 C27 143.1(2)
C56 Li4 Li3 99.7(2)
C26 Li4 Li3 54.48(18)
C6 Li4 Li3 52.66(18)
C51 Li4 Li3 164.9(3)
Cu4 Li4 Li3 120.1(2)
Li1 Li4 Li3 58.4(2)
Li2 Li4 Li3 55.92(19)
C10 Li4 Li3 85.5(2)
C27 Li4 Li3 86.8(2)
C56 Li4 Li6' 160.9(4)
C26 Li4 Li6' 67.6(4)
C6 Li4 Li6' 57.9(4)
C51 Li4 Li6' 103.4(4)
Cu4 Li4 Li6' 59.2(3)
Li1 Li4 Li6' 106.7(4)
Li2 Li4 Li6' 111.2(4)
C10 Li4 Li6' 64.2(4)
C27 Li4 Li6' 80.3(4)
Li3 Li4 Li6' 62.1(3)
C56 Li4 Fe6 48.38(14)
C26 Li4 Fe6 125.5(2)
C6 Li4 Fe6 129.9(2)
C51 Li4 Fe6 46.73(12)
Cu4 Li4 Fe6 91.51(17)
Li1 Li4 Fe6 96.2(2)
Li2 Li4 Fe6 96.5(2)
C10 Li4 Fe6 106.3(2)
C27 Li4 Fe6 99.16(19)
Li3 Li4 Fe6 148.0(2)
C36 Li5 C16 130.7(4)
C36 Li5 C11 129.2(4)
C16 Li5 C11 100.2(4)
C36 Li5 C40 35.84(19)
C16 Li5 C40 102.6(4)
C11 Li5 C40 145.1(7)
C36 Li5 Fe2 169.1(8)
C16 Li5 Fe2 50.76(19)
C11 Li5 Fe2 50.84(19)
C40 Li5 Fe2 136.1(7)
C36 Li5 Cu2 89.6(3)
C16 Li5 Cu2 44.09(19)
C11 Li5 Cu2 138.6(5)
C40 Li5 Cu2 74.4(3)
Fe2 Li5 Cu2 94.2(3)
C36 Li5 Cu1 88.6(3)
C16 Li5 Cu1 138.4(5)
C11 Li5 Cu1 43.26(19)
C40 Li5 Cu1 118.9(4)
Fe2 Li5 Cu1 93.6(3)
Cu2 Li5 Cu1 147.5(7)
C36 Li5 Li1 50.0(3)
C16 Li5 Li1 139.5(7)
C11 Li5 Li1 94.0(4)
C40 Li5 Li1 85.6(3)
Fe2 Li5 Li1 138.1(6)
Cu2 Li5 Li1 103.8(4)
Cu1 Li5 Li1 52.4(2)
C36 Li5 Li2 50.3(3)
C16 Li5 Li2 94.8(4)
C11 Li5 Li2 139.1(7)
C40 Li5 Li2 64.4(2)
Fe2 Li5 Li2 138.7(5)
Cu2 Li5 Li2 52.1(2)
Cu1 Li5 Li2 104.2(4)
Li1 Li5 Li2 52.8(3)
C11 Li5' C16 98.4(6)
C11 Li5' C36 122.1(9)
C16 Li5' C36 120.5(9)
C11 Li5' Cu1 45.2(3)
C16 Li5' Cu1 143.5(7)
C36 Li5' Cu1 88.8(5)
C11 Li5' Cu2 142.8(7)
C16 Li5' Cu2 44.5(3)
C36 Li5' Cu2 87.9(5)
Cu1 Li5' Cu2 170.5(10)
C11 Li5' Li1 102.1(6)
C16 Li5' Li1 157.7(9)
C36 Li5' Li1 53.4(3)
Cu1 Li5' Li1 57.1(4)
Cu2 Li5' Li1 114.1(7)
C11 Li5' Fe2 49.5(3)
C16 Li5' Fe2 49.0(3)
C36 Li5' Fe2 142.7(13)
Cu1 Li5' Fe2 94.6(5)
Cu2 Li5' Fe2 93.4(5)
Li1 Li5' Fe2 150.6(7)
C11 Li5' Li2 159.6(9)
C16 Li5' Li2 100.1(6)
C36 Li5' Li2 53.3(3)
Cu1 Li5' Li2 115.5(7)
Cu2 Li5' Li2 55.7(3)
Li1 Li5' Li2 58.4(4)
Fe2 Li5' Li2 148.2(6)
C11 Li5' C40 124.2(11)
C16 Li5' C40 90.9(7)
C36 Li5' C40 31.3(3)
Cu1 Li5' C40 111.0(7)
Cu2 Li5' C40 69.6(5)
Li1 Li5' C40 84.6(5)
Fe2 Li5' C40 116.2(10)
Li2 Li5' C40 63.9(4)
C46 Li6 C26 125.0(5)
C46 Li6 C41 98.4(4)
C26 Li6 C41 135.3(5)
C46 Li6 C30 135.7(6)
C26 Li6 C30 33.66(19)
C41 Li6 C30 107.7(4)
C46 Li6 Cu3 141.9(5)
C26 Li6 Cu3 93.1(4)
C41 Li6 Cu3 44.4(2)
C30 Li6 Cu3 75.5(3)
C46 Li6 Cu4 44.5(2)
C26 Li6 Cu4 87.0(4)
C41 Li6 Cu4 137.0(5)
C30 Li6 Cu4 114.7(4)
Cu3 Li6 Cu4 155.9(6)
C46 Li6 Fe5 50.0(2)
C26 Li6 Fe5 162.6(7)
C41 Li6 Fe5 49.2(2)
C30 Li6 Fe5 134.2(5)
Cu3 Li6 Fe5 93.5(3)
Cu4 Li6 Fe5 93.4(3)
C46 Li6 C47 31.05(19)
C26 Li6 C47 121.1(5)
C41 Li6 C47 89.7(3)
C30 Li6 C47 112.7(5)
Cu3 Li6 C47 130.5(4)
Cu4 Li6 C47 67.7(3)
Fe5 Li6 C47 44.38(19)
C46 Li6 Li4 97.7(4)
C26 Li6 Li4 49.8(2)
C41 Li6 Li4 142.3(6)
C30 Li6 Li4 83.1(3)
Cu3 Li6 Li4 109.2(4)
Cu4 Li6 Li4 53.9(2)
Fe5 Li6 Li4 141.1(5)
C47 Li6 Li4 120.1(4)
C46 Li6 Li3 150.3(6)
C26 Li6 Li3 51.0(2)
C41 Li6 Li3 96.9(4)
C30 Li6 Li3 61.1(3)
Cu3 Li6 Li3 54.6(2)
Cu4 Li6 Li3 109.5(4)
Fe5 Li6 Li3 143.3(5)
C47 Li6 Li3 172.1(5)
Li4 Li6 Li3 55.9(3)
C41 Li6' C46 99.0(6)
C41 Li6' C6 120.0(7)
C46 Li6' C6 132.1(7)
C41 Li6' Cu3 44.9(3)
C46 Li6' Cu3 139.5(7)
C6 Li6' Cu3 87.9(5)
C41 Li6' Cu4 143.4(7)
C46 Li6' Cu4 44.6(3)
C6 Li6' Cu4 94.1(5)
Cu3 Li6' Cu4 160.9(8)
C41 Li6' Fe5 49.9(3)
C46 Li6' Fe5 49.8(3)
C6 Li6' Fe5 147.7(8)
Cu3 Li6' Fe5 94.1(5)
Cu4 Li6' Fe5 94.4(5)
C41 Li6' Li4 157.9(7)
C46 Li6' Li4 99.8(6)
C6 Li6' Li4 51.5(3)
Cu3 Li6' Li4 113.2(5)
Cu4 Li6' Li4 55.6(3)
Fe5 Li6' Li4 149.6(7)
C41 Li6' Li3 100.5(5)
C46 Li6' Li3 152.0(7)
C6 Li6' Li3 49.6(3)
Cu3 Li6' Li3 55.6(3)
Cu4 Li6' Li3 112.5(5)
Fe5 Li6' Li3 148.7(6)
Li4 Li6' Li3 57.9(3)
O70 Li7 O85 109.3(3)
O70 Li7 O75 105.6(4)
O85 Li7 O75 111.2(3)
O70 Li7 O80 110.2(3)
O85 Li7 O80 106.6(3)
O75 Li7 O80 113.9(3)
C74 O70 C71 107.8(3)
C71 O70 C74' 103.1(6)
C74 O70 Li7 124.5(3)
C71 O70 Li7 127.6(3)
C74' O70 Li7 119.3(7)
O70 C71 C72' 109.4(6)
O70 C71 C72 106.0(3)
C71 C72 C73 101.5(5)
C74 C73 C72 97.5(5)
O70 C74 C73 102.3(5)
C73' C72' C71 105.2(10)
C72' C73' C74' 101.7(11)
C73' C74' O70 105.1(10)
C79' O75 C76 107.2(6)
C79 O75 C76 109.4(3)
C79' O75 Li7 122.4(7)
C79 O75 Li7 126.5(4)
C76 O75 Li7 123.6(3)
O75 C76 C77' 106.8(6)
O75 C76 C77 101.2(4)
C78 C77 C76 103.5(4)
C77 C78 C79 102.3(5)
O75 C79 C78 107.3(4)
C76 C77' C78' 98.5(8)
C79' C78' C77' 104.5(8)
O75 C79' C78' 106.3(7)
C81 O80 C84 109.7(3)
C81 O80 Li7 122.6(3)
C84 O80 Li7 126.6(3)
O80 C81 C82 106.7(3)
C81 C82 C83 103.4(3)
C84 C83 C82 103.6(3)
O80 C84 C83 105.7(3)
C86 O85 C89 104.1(3)
C86 O85 Li7 127.3(3)
C89 O85 Li7 125.7(3)
O85 C86 C87 108.4(3)
C86 C87 C88 103.2(3)
C89 C88 C87 104.7(3)
O85 C89 C88 106.8(3)
O100 Li8 O95 109.4(3)
O100 Li8 O90 119.3(3)
O95 Li8 O90 102.4(3)
O100 Li8 O105 106.2(3)
O95 Li8 O105 112.4(3)
O90 Li8 O105 107.3(3)
C94 O90 C91 104.6(3)
C94 O90 Li8 128.2(2)
C91 O90 Li8 126.5(3)
O90 C91 C92 106.3(3)
C91 C92 C93 105.4(3)
C94 C93 C92 103.3(3)
O90 C94 C93 106.5(3)
C96 O95 C99 107.2(3)
C96 O95 Li8 123.9(3)
C99 O95 Li8 126.4(3)
O95 C96 C97 107.7(3)
C96 C97 C98 104.1(3)
C99 C98 C97 103.3(3)
O95 C99 C98 105.5(3)
C101 O100 C104 108.1(2)
C101 O100 Li8 123.1(3)
C104 O100 Li8 128.8(3)
O100 C101 C102 106.0(3)
C103 C102 C101 104.3(3)
C104 C103 C102 101.5(3)
O100 C104 C103 104.3(3)
C106 O105 C10B 104.9(5)
C106 O105 C109 108.7(3)
C106 O105 Li8 126.7(3)
C10B O105 Li8 126.1(5)
C109 O105 Li8 123.0(3)
O105 C106 C107 105.9(3)
C108 C107 C106 103.0(3)
C106 C107 C10A 103.0(5)
C107 C108 C109 100.7(5)
O105 C109 C108 103.2(5)
C107 C10A C10B 99.9(8)
O105 C10B C10A 98.0(8)

loop_
_geom_bond_atom_site_label_1
_geom_bond_atom_site_label_2
_geom_bond_distance
Cu1 C11 1.907(3)
Cu1 C1 1.927(3)
Cu1 Li1 2.540(5)
Cu1 Li5' 2.610(16)
Cu1 Li5 2.748(10)
Cu2 C16 1.906(3)
Cu2 C21 1.923(3)
Cu2 Li2 2.533(5)
Cu2 Li5' 2.627(15)
Cu2 Li5 2.688(10)
Fe1 C9 2.024(3)
Fe1 C4 2.030(3)
Fe1 C8 2.031(3)
Fe1 C3 2.033(3)
Fe1 C2 2.038(3)
Fe1 C7 2.040(3)
Fe1 C10 2.044(3)
Fe1 C5 2.045(3)
Fe1 C1 2.107(3)
Fe1 C6 2.114(3)
Fe1 Li1 2.859(5)
Fe2 C13 2.018(4)
Fe2 C18 2.030(3)
Fe2 C19 2.030(3)
Fe2 C14 2.032(4)
Fe2 C20 2.043(3)
Fe2 C15 2.047(3)
Fe2 C17 2.050(3)
Fe2 C12 2.051(3)
Fe2 C16 2.123(3)
Fe2 C11 2.127(3)
Fe2 Li5 2.611(9)
Fe2 Li5' 2.706(16)
Fe3 C23 2.023(3)
Fe3 C27 2.028(3)
Fe3 C24 2.038(3)
Fe3 C30 2.039(3)
Fe3 C29 2.040(3)
Fe3 C28 2.040(3)
Fe3 C22 2.041(3)
Fe3 C25 2.050(3)
Fe3 C26 2.111(3)
Fe3 C21 2.118(3)
Fe3 Li2 2.835(5)
C1 C5 1.437(4)
C1 C2 1.439(5)
C1 Li1 2.544(6)
C2 C3 1.438(4)
C3 C4 1.403(5)
C4 C5 1.420(4)
C6 C7 1.442(4)
C6 C10 1.455(4)
C6 Li1 2.196(6)
C6 Li3 2.266(6)
C6 Li4 2.313(6)
C6 Li6' 2.503(18)
C7 C8 1.410(4)
C8 C9 1.385(5)
C9 C10 1.425(5)
C10 Li4 2.638(6)
C11 C15 1.442(4)
C11 C12 1.448(4)
C11 Li5' 2.298(16)
C11 Li5 2.302(10)
C12 C13 1.420(5)
C13 C14 1.399(6)
C14 C15 1.420(5)
C16 C20 1.438(4)
C16 C17 1.448(4)
C16 Li5 2.297(9)
C16 Li5' 2.359(16)
C17 C18 1.407(4)
C18 C19 1.417(5)
C19 C20 1.417(4)
C21 C25 1.440(4)
C21 C22 1.445(4)
C21 Li2 2.461(6)
C22 C23 1.411(4)
C23 C24 1.413(4)
C24 C25 1.416(4)
C26 C30 1.444(4)
C26 C27 1.450(4)
C26 Li2 2.216(6)
C26 Li4 2.267(6)
C26 Li3 2.322(6)
C26 Li6 2.354(11)
C27 C28 1.415(4)
C27 Li4 2.709(6)
C28 C29 1.414(4)
C29 C30 1.418(4)
C30 Li6 2.578(13)
Cu3 C41 1.908(3)
Cu3 C31 1.924(3)
Cu3 Li3 2.556(5)
Cu3 Li6' 2.624(15)
Cu3 Li6 2.636(11)
Cu4 C46 1.908(3)
Cu4 C51 1.913(3)
Cu4 Li4 2.530(5)
Cu4 Li6' 2.635(15)
Cu4 Li6 2.666(11)
Fe4 C35 2.028(3)
Fe4 C34 2.028(3)
Fe4 C40 2.029(3)
Fe4 C38 2.036(3)
Fe4 C39 2.040(3)
Fe4 C33 2.043(4)
Fe4 C37 2.045(3)
Fe4 C32 2.049(3)
Fe4 C36 2.104(3)
Fe4 C31 2.112(3)
Fe4 Li3 2.829(5)
Fe5 C49 2.002(4)
Fe5 C44 2.016(3)
Fe5 C43 2.020(4)
Fe5 C48 2.021(4)
Fe5 C50 2.028(4)
Fe5 C45 2.038(3)
Fe5 C42 2.047(4)
Fe5 C47 2.064(4)
Fe5 C41 2.123(3)
Fe5 C46 2.130(3)
Fe5 Li6' 2.669(15)
Fe5 Li6 2.680(10)
Fe6 C54 2.018(4)
Fe6 C59 2.021(3)
Fe6 C53 2.023(3)
Fe6 C58 2.031(3)
Fe6 C60 2.041(3)
Fe6 C55 2.042(4)
Fe6 C57 2.045(3)
Fe6 C52 2.055(3)
Fe6 C56 2.116(3)
Fe6 C51 2.117(3)
Fe6 Li4 2.800(5)
C31 C35 1.403(5)
C31 C32 1.451(4)
C31 Li3 2.466(6)
C32 C33 1.424(5)
C33 C34 1.382(5)
C34 C35 1.432(5)
C36 C40 1.448(4)
C36 C37 1.450(4)
C36 Li3 2.193(6)
C36 Li5 2.266(9)
C36 Li1 2.314(6)
C36 Li2 2.356(6)
C36 Li5' 2.416(18)
C37 C38 1.423(4)
C37 Li1 2.687(6)
C38 C39 1.409(4)
C39 C40 1.419(4)
C40 Li5 2.416(13)
C40 Li5' 2.79(2)
C41 C42 1.431(5)
C41 C45 1.447(5)
C41 Li6' 2.309(15)
C41 Li6 2.379(11)
C42 C43 1.424(5)
C43 C44 1.391(5)
C44 C45 1.418(4)
C46 C47 1.437(5)
C46 C50 1.444(5)
C46 Li6 2.288(11)
C46 Li6' 2.337(16)
C47 C48 1.406(5)
C47 Li6 2.780(12)
C48 C49 1.392(6)
C49 C50 1.404(6)
C51 C52 1.438(5)
C51 C55 1.439(5)
C51 Li4 2.487(6)
C52 C53 1.424(5)
C53 C54 1.393(5)
C54 C55 1.421(5)
C56 C60 1.442(4)
C56 C57 1.446(4)
C56 Li4 2.165(6)
C56 Li1 2.232(6)
C56 Li2 2.270(6)
C57 C58 1.415(4)
C57 Li2 2.696(6)
C58 C59 1.410(5)
C59 C60 1.417(4)
C60 Li1 2.692(6)
Li1 Li4 2.560(8)
Li1 Li3 2.585(8)
Li1 Li2 2.677(7)
Li1 Li5' 2.698(18)
Li2 Li3 2.489(7)
Li2 Li4 2.574(7)
Li2 Li5' 2.786(18)
Li2 Li5 3.032(13)
Li3 Li4 2.727(8)
Li3 Li6' 2.845(15)
Li3 Li6 2.913(12)
Li4 Li6' 2.786(15)
Li7 O70 1.888(7)
Li7 O85 1.928(7)
Li7 O75 1.930(7)
Li7 O80 1.933(6)
O70 C74 1.419(5)
O70 C71 1.420(4)
O70 C74' 1.550(12)
C71 C72' 1.469(12)
C71 C72 1.497(6)
C72 C73 1.521(8)
C73 C74 1.502(9)
C72' C73' 1.451(14)
C73' C74' 1.466(14)
O75 C79' 1.411(11)
O75 C79 1.462(6)
O75 C76 1.464(4)
C76 C77' 1.469(11)
C76 C77 1.561(7)
C77 C78 1.493(8)
C78 C79 1.512(7)
C77' C78' 1.516(12)
C78' C79' 1.474(12)
O80 C81 1.423(4)
O80 C84 1.430(4)
C81 C82 1.514(5)
C82 C83 1.515(5)
C83 C84 1.469(5)
O85 C86 1.430(5)
O85 C89 1.434(4)
C86 C87 1.485(5)
C87 C88 1.538(5)
C88 C89 1.495(5)
Li8 O100 1.895(6)
Li8 O95 1.914(6)
Li8 O90 1.938(7)
Li8 O105 1.943(6)
O90 C94 1.426(4)
O90 C91 1.441(4)
C91 C92 1.493(5)
C92 C93 1.521(5)
C93 C94 1.496(5)
O95 C96 1.415(4)
O95 C99 1.429(4)
C96 C97 1.514(5)
C97 C98 1.515(5)
C98 C99 1.480(5)
O100 C101 1.441(4)
O100 C104 1.442(4)
C101 C102 1.524(5)
C102 C103 1.510(5)
C103 C104 1.497(4)
O105 C106 1.429(4)
O105 C10B 1.451(10)
O105 C109 1.459(6)
C106 C107 1.515(4)
C107 C108 1.499(6)
C107 C10A 1.515(11)
C108 C109 1.505(9)
C10A C10B 1.532(13)
